data_7714378
loop_
_publ_author_name
'Keller, Willi'
'Hofmann, Matthias'
'Wadepohl, Hubert'
'Enders, Markus'
'Fanfrl&#xed;k, Jind&#x159;ich'
'Hnyk, Drahom&#xed;r'

_publ_section_title
;
 Chlorinated polyhedral selenaboranes revisited by joint
 experimental/computational efforts: the formation of
 <i>closo</i>-1-SeB<sub>9</sub>Cl<sub>9</sub> and the crystal structure of
 <i>closo</i>-SeB<sub>11</sub>Cl<sub>11</sub>.
;
_journal_name_full 'Dalton transactions (Cambridge, England : 2003)'
_journal_paper_doi 10.1039/d3dt02987e
_journal_year 2023
_chemical_absolute_configuration ad
_chemical_formula_moiety 'B11 Cl11 Se'
_chemical_formula_sum 'B11 Cl11 Se'
_chemical_formula_weight 587.82
_chemical_properties_physical 'air-sensitive, moisture-sensitive'
_space_group_crystal_system monoclinic
_space_group_IT_number 4
_space_group_name_Hall 'P 2yb'
_space_group_name_H-M_alt 'P 1 21 1'
_symmetry_cell_setting monoclinic
_atom_sites_solution_primary iterative
_atom_sites_solution_secondary difmap
_audit_block_code ex_wk1
_audit_creation_date 2017-05-15
_audit_creation_method
;
Olex2 1.2
(compiled Mar 28 2017 19:34:44 for OlexSys, GUI svn.r5337)
;
_audit_update_record
;
2023-03-26 deposited with the CCDC.	2023-10-18 downloaded from the CCDC.
;
_cell_angle_alpha 90
_cell_angle_beta 118.7986(14)
_cell_angle_gamma 90
_cell_formula_units_Z 4
_cell_length_a 8.85030(9)
_cell_length_b 26.9786(2)
_cell_length_c 9.14388(9)
_cell_measurement_reflns_used 67816
_cell_measurement_temperature 120(1)
_cell_measurement_theta_max 32.1390
_cell_measurement_theta_min 2.5430
_cell_volume 1913.24(4)
_computing_cell_refinement 'CrysAlisPro 1.171.38.46 (Rigaku OD, 2015)'
_computing_data_collection 'CrysAlisPro 1.171.38.46 (Rigaku OD, 2015)'
_computing_data_reduction 'CrysAlisPro 1.171.38.46 (Rigaku OD, 2015)'
_computing_molecular_graphics 'Olex2 (Dolomanov et al., 2009)'
_computing_publication_material 'encif (Wadepohl, 2009-17); encifer 1.5.2 (CCDC, 2016)'
_computing_structure_refinement 'ShelXL (Sheldrick, 2015)'
_computing_structure_solution 'SUPERFLIP (Palatinus, 2007-2009)'
_diffrn_ambient_environment 'perfluoro polyether oil / N~2~'
_diffrn_ambient_temperature 120(1)
_diffrn_detector 'CCD plate'
_diffrn_detector_area_resol_mean 7.9621
_diffrn_detector_type Eos
_diffrn_measured_fraction_theta_full 1.000
_diffrn_measured_fraction_theta_max 0.981
_diffrn_measurement_details
;
List of Runs (angles in degrees, time in seconds):

  # Type    Start    End  Width  t~exp~   \w     \q     \k     \f   Frames
#--------------------------------------------------------------------------
  1  \w     -3.00  97.00   0.50    2.00    --   27.02  77.00-180.00  200
  2  \w    -42.00  48.00   0.50    2.00    --   27.02 -57.00  60.00  180
  3  \w      7.00  96.00   0.50    2.00    --   27.02  57.00  30.00  178
  4  \w    -43.00  57.00   0.50    2.00    --   27.02 -77.00 -30.00  200
  5  \w     -3.00  97.00   0.50    2.00    --   27.02  77.00  90.00  200
  6  \w    -43.00  57.00   0.50    2.00    --   27.02 -77.00-120.00  200
  7  \w     -3.00  97.00   0.50    2.00    --   27.02  77.00 -60.00  200
  8  \w    -20.00  69.00   0.50    2.00    --   27.02 -99.00-180.00  178
  9  \w      2.00  99.00   0.50    2.00    --   27.02  38.00 -60.00  194
 10  \w    -17.00 100.00   0.50    2.00    --   27.02  19.00-180.00  234
 11  \w     -3.00  97.00   0.50    2.00    --   27.02  77.00   0.00  200
 12  \w    -20.00  69.00   0.50    2.00    --   27.02 -99.00-120.00  178
 13  \w      7.00  96.00   0.50    2.00    --   27.02  57.00 -90.00  178
 14  \w    -20.00  69.00   0.50    2.00    --   27.02 -99.00  60.00  178
 15  \w      7.00  96.00   0.50    2.00    --   27.02  57.00 -30.00  178
 16  \w    -46.00 100.00   0.50    2.00    --   27.02   0.00-180.00  292
 17  \w    -46.00 100.00   0.50    2.00    --   27.02   0.00-150.00  292
 18  \w    -46.00 100.00   0.50    2.00    --   27.02   0.00-120.00  292
 19  \w    -46.00 100.00   0.50    2.00    --   27.02   0.00 -90.00  292
 20  \w      7.00  96.00   0.50    2.00    --   27.02  57.00-180.00  178
 21  \w    -46.00 100.00   0.50    2.00    --   27.02   0.00 -30.00  292
 22  \w    -46.00  40.00   0.50    2.00    --   27.02   0.00   0.00  172
 23  \w    -46.00 100.00   0.50    2.00    --   27.02   0.00 -60.00  292
 24  \f    -60.00 210.00   0.50    0.10   0.00   0.00   0.00    --   540
;
_diffrn_measurement_device 'four-circle diffractometer'
_diffrn_measurement_device_type 'Agilent SuperNova, Dual, Cu at zero, Eos'
_diffrn_measurement_method '\w and \f scans'
_diffrn_measurement_specimen_support 'polyimid foil'
_diffrn_orient_matrix_type 'CrysAlisPro convention (1999,Acta A55,543-557)'
_diffrn_orient_matrix_UB_11 -0.0698392000
_diffrn_orient_matrix_UB_12 -0.0141894000
_diffrn_orient_matrix_UB_13 -0.0599872000
_diffrn_orient_matrix_UB_21 -0.0416928000
_diffrn_orient_matrix_UB_22 0.0016730000
_diffrn_orient_matrix_UB_23 0.0494210000
_diffrn_orient_matrix_UB_31 -0.0418417000
_diffrn_orient_matrix_UB_32 0.0220712000
_diffrn_orient_matrix_UB_33 -0.0423406000
_diffrn_radiation_monochromator mirror
_diffrn_radiation_probe x-ray
_diffrn_radiation_type 'Mo K\a'
_diffrn_radiation_wavelength 0.71073
_diffrn_reflns_av_R_equivalents 0.0359
_diffrn_reflns_av_unetI/netI 0.0206
_diffrn_reflns_Laue_measured_fraction_full 1.000
_diffrn_reflns_Laue_measured_fraction_max 0.981
_diffrn_reflns_limit_h_max 13
_diffrn_reflns_limit_h_min -13
_diffrn_reflns_limit_k_max 40
_diffrn_reflns_limit_k_min -40
_diffrn_reflns_limit_l_max 13
_diffrn_reflns_limit_l_min -13
_diffrn_reflns_number 121819
_diffrn_reflns_point_group_measured_fraction_full 1.000
_diffrn_reflns_point_group_measured_fraction_max 0.963
_diffrn_reflns_theta_full 25.242
_diffrn_reflns_theta_max 32.365
_diffrn_reflns_theta_min 2.542
_diffrn_source 'microfocus X-Ray tube'
_diffrn_source_type 'Agilent SuperNova (Mo) X-ray Source'
_exptl_absorpt_coefficient_mu 3.479
_exptl_absorpt_correction_T_max 1.000
_exptl_absorpt_correction_T_min 0.205
_exptl_absorpt_correction_type gaussian
_exptl_absorpt_process_details
;
CrysAlisPro 1.171.38.46 (Rigaku Oxford Diffraction, 2015)
Numerical absorption correction based on gaussian integration over
 a multifaceted crystal model (Busing & Levy, 1957).
Empirical absorption correction using spherical harmonics,
 implemented in SCALE3 ABSPACK scaling algorithm.
;
_exptl_crystal_colour colourless
_exptl_crystal_colour_primary colourless
_exptl_crystal_density_diffrn 2.041
_exptl_crystal_description irregular
_exptl_crystal_F_000 1104
_exptl_crystal_size_max 0.398
_exptl_crystal_size_mid 0.391
_exptl_crystal_size_min 0.240
_refine_diff_density_max 0.448
_refine_diff_density_min -0.353
_refine_diff_density_rms 0.061
_refine_ls_abs_structure_details
;
 Flack x determined using 5881 quotients [(I+)-(I-)]/[(I+)+(I-)]
 (Parsons, Flack and Wagner, Acta Cryst. B69 (2013) 249-259).
;
_refine_ls_abs_structure_Flack 0.0035(14)
_refine_ls_extinction_method none
_refine_ls_goodness_of_fit_ref 1.085
_refine_ls_hydrogen_treatment undef
_refine_ls_matrix_type full
_refine_ls_number_parameters 415
_refine_ls_number_reflns 13175
_refine_ls_number_restraints 1
_refine_ls_restrained_S_all 1.085
_refine_ls_R_factor_all 0.0203
_refine_ls_R_factor_gt 0.0190
_refine_ls_shift/su_max 0.001
_refine_ls_shift/su_mean 0.000
_refine_ls_structure_factor_coef Fsqd
_refine_ls_weighting_details 'w=1/[\s^2^(Fo^2^)+(0.0153P)^2^+0.4254P] where P=(Fo^2^+2Fc^2^)/3'
_refine_ls_weighting_scheme calc
_refine_ls_wR_factor_gt 0.0384
_refine_ls_wR_factor_ref 0.0387
_reflns_Friedel_coverage 0.927
_reflns_Friedel_fraction_full 1.000
_reflns_Friedel_fraction_max 0.944
_reflns_number_gt 12843
_reflns_number_total 13175
_reflns_threshold_expression 'I > 2\s(I)'
_cod_data_source_file d3dt02987e2.cif
_cod_data_source_block ex_wk1
_cod_database_code 7714378
_audit_block_refno 2883
_audit_block_usercomment 'W. Keller SeB11'
_chemical_oxdiff_formula 'Se1 B11 Cl11'
_chemical_oxdiff_usercomment 'W. Keller SeB11'
_shelx_space_group_comment
;
The symmetry employed for this shelxl refinement is uniquely defined
by the following loop, which should always be used as a source of
symmetry information in preference to the above space-group names.
They are only intended as comments.
;
_shelx_estimated_absorpt_t_max 0.722
_shelx_estimated_absorpt_t_min 0.722
_reflns_odcompleteness_completeness 99.97
_reflns_odcompleteness_iscentric 1
_reflns_odcompleteness_theta 30.44
_shelxl_version_number 2016/6
_olex2_refinement_description
;
;
_olex2_submission_special_instructions 'No special instructions were received'
_oxdiff_exptl_absorpt_empirical_details
;
Empirical correction (ABSPACK) includes:
- Absorption correction using spherical harmonics
- Frame scaling
- Detector area scaling
;
_oxdiff_exptl_absorpt_empirical_full_max 1.147
_oxdiff_exptl_absorpt_empirical_full_min 0.866
_cell_oxdiff_length_a 8.84944(7)
_cell_oxdiff_length_b 26.97772(16)
_cell_oxdiff_length_c 9.14550(7)
_cell_oxdiff_angle_alpha 90.0118(6)
_cell_oxdiff_angle_beta 118.8034(8)
_cell_oxdiff_angle_gamma 89.9469(6)
_cell_oxdiff_volume 1913.24(2)
_cell_oxdiff_measurement_reflns_used 67816

loop_
_symmetry_equiv_pos_as_xyz
'x, y, z'
'-x, y+1/2, -z'

loop_
_atom_site_label
_atom_site_type_symbol
_atom_site_fract_x
_atom_site_fract_y
_atom_site_fract_z
_atom_site_U_iso_or_equiv
_atom_site_adp_type
_atom_site_occupancy
_atom_site_site_symmetry_order
_atom_site_calc_flag
_atom_site_refinement_flags_posn
_atom_site_refinement_flags_adp
_atom_site_refinement_flags_occupancy
_atom_site_disorder_assembly
_atom_site_disorder_group
Se1 Se -0.48192(3) -0.20829(2) -0.14030(3) 0.01436(4) Uani 1 1 d . . . . .
Cl2 Cl -0.46588(8) -0.18691(2) -0.48517(7) 0.02333(11) Uani 1 1 d . . . . .
Cl3 Cl -0.09195(8) -0.22999(2) -0.07889(8) 0.02400(11) Uani 1 1 d . . . . .
Cl4 Cl -0.21567(7) -0.21353(2) 0.25919(7) 0.02379(11) Uani 1 1 d . . . . .
Cl5 Cl -0.66046(7) -0.16063(2) 0.06671(7) 0.02094(11) Uani 1 1 d . . . . .
Cl6 Cl -0.82061(7) -0.14318(2) -0.39152(7) 0.02388(12) Uani 1 1 d . . . . .
Cl7 Cl -0.09735(8) -0.10798(2) -0.24971(7) 0.02223(11) Uani 1 1 d . . . . .
Cl8 Cl 0.05561(7) -0.12246(3) 0.19606(7) 0.02658(13) Uani 1 1 d . . . . .
Cl9 Cl -0.28453(8) -0.08241(2) 0.28677(7) 0.02374(12) Uani 1 1 d . . . . .
Cl10 Cl -0.64775(9) -0.03995(2) -0.10573(8) 0.02743(13) Uani 1 1 d . . . . .
Cl11 Cl -0.53267(9) -0.05666(2) -0.43877(7) 0.02654(12) Uani 1 1 d . . . . .
Cl12 Cl -0.20769(9) -0.01783(2) -0.02963(8) 0.02734(13) Uani 1 1 d . . . . .
B2 B -0.4216(3) -0.16025(10) -0.2949(3) 0.0159(4) Uani 1 1 d . . . . .
B3 B -0.2275(3) -0.18227(10) -0.0859(3) 0.0158(4) Uani 1 1 d . . . . .
B4 B -0.2904(3) -0.17355(9) 0.0885(3) 0.0156(4) Uani 1 1 d . . . . .
B5 B -0.5200(3) -0.14630(9) -0.0109(3) 0.0149(4) Uani 1 1 d . . . . .
B6 B -0.6022(3) -0.13784(10) -0.2472(3) 0.0164(4) Uani 1 1 d . . . . .
B7 B -0.2395(3) -0.12265(9) -0.1722(3) 0.0153(4) Uani 1 1 d . . . . .
B8 B -0.1630(3) -0.13008(10) 0.0492(3) 0.0159(4) Uani 1 1 d . . . . .
B9 B -0.3323(3) -0.10947(10) 0.0923(3) 0.0160(4) Uani 1 1 d . . . . .
B10 B -0.5122(3) -0.08877(10) -0.1009(3) 0.0167(4) Uani 1 1 d . . . . .
B11 B -0.4555(3) -0.09703(9) -0.2659(3) 0.0157(4) Uani 1 1 d . . . . .
B12 B -0.2963(3) -0.07811(9) -0.0612(3) 0.0172(5) Uani 1 1 d . . . . .
Se51 Se -0.81247(3) -0.45883(2) -0.28634(3) 0.01478(4) Uani 1 1 d . . . . .
Cl52 Cl -0.44585(7) -0.45909(2) -0.29031(7) 0.02277(11) Uani 1 1 d . . . . .
Cl53 Cl -0.51240(7) -0.40962(2) 0.05892(6) 0.01999(10) Uani 1 1 d . . . . .
Cl54 Cl -0.98965(7) -0.39851(2) -0.09694(7) 0.01990(10) Uani 1 1 d . . . . .
Cl55 Cl -1.21861(7) -0.44158(2) -0.54279(7) 0.02120(11) Uani 1 1 d . . . . .
Cl56 Cl -0.88806(8) -0.47820(2) -0.66615(7) 0.02556(12) Uani 1 1 d . . . . .
Cl57 Cl -0.40440(7) -0.32832(2) -0.19372(7) 0.01809(10) Uani 1 1 d . . . . .
Cl58 Cl -0.73057(7) -0.29205(2) -0.07303(7) 0.01918(10) Uani 1 1 d . . . . .
Cl59 Cl -1.15616(7) -0.30973(2) -0.43817(7) 0.02107(10) Uani 1 1 d . . . . .
Cl60 Cl -1.09193(7) -0.35653(2) -0.77906(6) 0.02250(11) Uani 1 1 d . . . . .
Cl61 Cl -0.62915(8) -0.36826(2) -0.62812(7) 0.02373(12) Uani 1 1 d . . . . .
Cl62 Cl -0.79583(7) -0.26591(2) -0.49220(7) 0.02029(10) Uani 1 1 d . . . . .
B52 B -0.6217(3) -0.42147(9) -0.3300(3) 0.0151(4) Uani 1 1 d . . . . .
B53 B -0.6549(3) -0.39608(9) -0.1483(3) 0.0146(4) Uani 1 1 d . . . . .
B54 B -0.9016(3) -0.39018(9) -0.2295(3) 0.0140(4) Uani 1 1 d . . . . .
B55 B -1.0198(3) -0.41154(9) -0.4599(3) 0.0150(4) Uani 1 1 d . . . . .
B56 B -0.8481(3) -0.43083(10) -0.5231(3) 0.0165(4) Uani 1 1 d . . . . .
B57 B -0.6085(3) -0.35762(9) -0.2790(3) 0.0141(4) Uani 1 1 d . . . . .
B58 B -0.7694(3) -0.33962(9) -0.2207(3) 0.0139(4) Uani 1 1 d . . . . .
B59 B -0.9805(3) -0.34824(9) -0.4008(3) 0.0144(4) Uani 1 1 d . . . . .
B60 B -0.9488(3) -0.37174(9) -0.5694(3) 0.0145(4) Uani 1 1 d . . . . .
B61 B -0.7192(3) -0.37746(9) -0.4950(3) 0.0148(4) Uani 1 1 d . . . . .
B62 B -0.8021(3) -0.32698(9) -0.4271(3) 0.0134(4) Uani 1 1 d . . . . .

loop_
_atom_site_aniso_label
_atom_site_aniso_U_11
_atom_site_aniso_U_22
_atom_site_aniso_U_33
_atom_site_aniso_U_23
_atom_site_aniso_U_13
_atom_site_aniso_U_12
Se1 0.01627(9) 0.01234(9) 0.01581(9) -0.00021(7) 0.00882(8) -0.00056(8)
Cl2 0.0291(3) 0.0282(3) 0.0165(2) -0.0076(2) 0.0140(2) -0.0056(2)
Cl3 0.0214(3) 0.0208(3) 0.0330(3) -0.0009(2) 0.0156(2) 0.0061(2)
Cl4 0.0248(3) 0.0260(3) 0.0187(2) 0.0107(2) 0.0090(2) 0.0055(2)
Cl5 0.0211(2) 0.0266(3) 0.0218(2) 0.0028(2) 0.0157(2) 0.0007(2)
Cl6 0.0168(2) 0.0342(3) 0.0178(2) 0.0023(2) 0.0061(2) 0.0045(2)
Cl7 0.0247(3) 0.0268(3) 0.0231(3) -0.0010(2) 0.0178(2) -0.0039(2)
Cl8 0.0176(2) 0.0425(4) 0.0180(2) -0.0043(2) 0.0073(2) -0.0067(2)
Cl9 0.0363(3) 0.0235(3) 0.0175(2) -0.0062(2) 0.0178(2) -0.0067(2)
Cl10 0.0381(3) 0.0195(3) 0.0344(3) 0.0058(2) 0.0252(3) 0.0126(2)
Cl11 0.0370(3) 0.0247(3) 0.0214(3) 0.0113(2) 0.0169(3) 0.0072(2)
Cl12 0.0488(4) 0.0159(3) 0.0296(3) -0.0067(2) 0.0286(3) -0.0109(2)
B2 0.0173(11) 0.0192(12) 0.0125(10) -0.0013(9) 0.0082(8) -0.0012(9)
B3 0.0152(10) 0.0173(12) 0.0168(10) -0.0001(9) 0.0091(9) 0.0012(9)
B4 0.0175(11) 0.0157(11) 0.0137(10) 0.0015(8) 0.0076(8) 0.0006(9)
B5 0.0180(11) 0.0155(11) 0.0146(10) 0.0018(8) 0.0105(9) 0.0024(8)
B6 0.0166(10) 0.0186(12) 0.0143(10) 0.0017(9) 0.0077(9) 0.0029(9)
B7 0.0187(11) 0.0167(12) 0.0135(10) -0.0015(8) 0.0103(9) -0.0009(9)
B8 0.0159(10) 0.0199(12) 0.0137(10) -0.0006(9) 0.0085(9) -0.0017(9)
B9 0.0224(11) 0.0157(11) 0.0144(10) -0.0024(8) 0.0124(9) -0.0018(9)
B10 0.0225(12) 0.0132(11) 0.0182(11) 0.0025(9) 0.0129(9) 0.0038(9)
B11 0.0210(11) 0.0145(11) 0.0148(10) 0.0035(8) 0.0110(9) 0.0026(9)
B12 0.0252(12) 0.0133(11) 0.0182(11) -0.0022(9) 0.0144(10) -0.0033(9)
Se51 0.01813(9) 0.01182(9) 0.01529(9) 0.00029(8) 0.00878(8) -0.00030(8)
Cl52 0.0208(2) 0.0216(3) 0.0289(3) -0.0006(2) 0.0143(2) 0.0066(2)
Cl53 0.0185(2) 0.0240(3) 0.0131(2) 0.00314(19) 0.00405(19) 0.0003(2)
Cl54 0.0216(2) 0.0259(3) 0.0179(2) 0.0007(2) 0.0140(2) -0.0002(2)
Cl55 0.0166(2) 0.0259(3) 0.0187(2) -0.0018(2) 0.00669(19) -0.0078(2)
Cl56 0.0325(3) 0.0243(3) 0.0228(3) -0.0117(2) 0.0155(2) -0.0041(2)
Cl57 0.0129(2) 0.0194(3) 0.0203(2) -0.00055(19) 0.00674(19) -0.00221(18)
Cl58 0.0225(2) 0.0176(2) 0.0194(2) -0.00702(19) 0.0117(2) -0.0021(2)
Cl59 0.0166(2) 0.0232(3) 0.0241(2) 0.0028(2) 0.0103(2) 0.0064(2)
Cl60 0.0199(2) 0.0315(3) 0.0118(2) 0.0028(2) 0.00411(19) -0.0016(2)
Cl61 0.0251(3) 0.0336(3) 0.0200(2) 0.0002(2) 0.0168(2) -0.0015(2)
Cl62 0.0205(3) 0.0158(3) 0.0210(2) 0.00516(19) 0.0071(2) -0.00105(19)
B52 0.0147(10) 0.0166(11) 0.0156(10) -0.0010(8) 0.0085(9) 0.0021(8)
B53 0.0159(10) 0.0153(11) 0.0119(9) -0.0010(8) 0.0061(8) -0.0003(8)
B54 0.0140(10) 0.0159(11) 0.0132(9) -0.0009(8) 0.0074(8) 0.0009(8)
B55 0.0148(10) 0.0169(11) 0.0129(10) -0.0007(8) 0.0063(8) -0.0019(9)
B56 0.0202(11) 0.0176(12) 0.0139(10) -0.0027(8) 0.0100(9) -0.0015(9)
B57 0.0144(10) 0.0151(11) 0.0133(10) 0.0001(8) 0.0072(8) -0.0002(8)
B58 0.0140(10) 0.0154(11) 0.0126(9) -0.0015(8) 0.0068(8) 0.0000(8)
B59 0.0131(10) 0.0156(11) 0.0147(10) 0.0004(8) 0.0068(8) 0.0000(8)
B60 0.0133(10) 0.0178(12) 0.0123(9) 0.0007(8) 0.0062(8) -0.0011(8)
B61 0.0167(11) 0.0167(11) 0.0137(10) -0.0013(8) 0.0096(9) -0.0012(9)
B62 0.0134(10) 0.0126(10) 0.0127(9) 0.0013(8) 0.0050(8) 0.0000(8)

loop_
_atom_type_symbol
_atom_type_description
_atom_type_scat_dispersion_real
_atom_type_scat_dispersion_imag
_atom_type_scat_source
B B 0.0013 0.0007 'International Tables Vol C Tables 4.2.6.8 and 6.1.1.4'
Cl Cl 0.1484 0.1585 'International Tables Vol C Tables 4.2.6.8 and 6.1.1.4'
Se Se -0.0929 2.2259 'International Tables Vol C Tables 4.2.6.8 and 6.1.1.4'

loop_
_exptl_crystal_face_index_h
_exptl_crystal_face_index_k
_exptl_crystal_face_index_l
_exptl_crystal_face_perp_dist
-6 33 2 0.1827
12 11 -4 0.1473
6 -19 5 0.2029
-12 -10 5 0.1521
10 2 -12 0.1710
11 12 -9 0.1617
10 21 -3 0.1449
3 35 -5 0.1834
2 36 2 0.1628
5 -15 7 0.1941
-3 36 1 0.1722
-2 20 11 0.2055
1 -6 11 0.1626
7 -9 -12 0.1831
12 7 -8 0.1553
-10 -18 9 0.1734
-8 26 0 0.1672
-12 5 6 0.1650
-8 -19 -3 0.1198
8 19 3 0.1198
-2 -38 2 0.1652
2 38 -2 0.1652
-5 -6 13 0.1647
5 -33 0 0.2098
5 28 -8 0.1948
-9 -25 6 0.1731

loop_
_geom_angle_atom_site_label_1
_geom_angle_atom_site_label_2
_geom_angle_atom_site_label_3
_geom_angle
_geom_angle_site_symmetry_1
_geom_angle_site_symmetry_3
_geom_angle_publ_flag
B2 Se1 B3 53.31(9) . . ?
B2 Se1 B4 92.71(9) . . ?
B2 Se1 B5 92.67(9) . . ?
B2 Se1 B6 53.33(9) . . ?
B4 Se1 B3 53.03(9) . . ?
B5 Se1 B3 92.42(9) . . ?
B5 Se1 B4 52.78(9) . . ?
B5 Se1 B6 52.96(9) . . ?
B6 Se1 B3 92.83(10) . . ?
B6 Se1 B4 92.41(10) . . ?
Cl2 B2 Se1 113.38(13) . . ?
Cl2 B2 B3 121.42(16) . . ?
Cl2 B2 B6 122.54(15) . . ?
Cl2 B2 B7 124.49(16) . . ?
Cl2 B2 B11 124.96(16) . . ?
B3 B2 Se1 63.59(10) . . ?
B6 B2 Se1 63.38(10) . . ?
B6 B2 B3 107.85(15) . . ?
B7 B2 Se1 111.35(14) . . ?
B7 B2 B3 56.66(13) . . ?
B7 B2 B6 105.96(16) . . ?
B7 B2 B11 61.51(14) . . ?
B11 B2 Se1 111.41(13) . . ?
B11 B2 B3 106.22(16) . . ?
B11 B2 B6 56.69(13) . . ?
Cl3 B3 Se1 112.89(13) . . ?
Cl3 B3 B2 121.91(15) . . ?
Cl3 B3 B4 121.67(16) . . ?
Cl3 B3 B7 125.48(16) . . ?
Cl3 B3 B8 125.17(16) . . ?
B2 B3 Se1 63.10(10) . . ?
B4 B3 Se1 63.36(10) . . ?
B4 B3 B2 107.64(15) . . ?
B7 B3 Se1 110.97(14) . . ?
B7 B3 B2 56.70(13) . . ?
B7 B3 B4 106.07(16) . . ?
B7 B3 B8 61.36(14) . . ?
B8 B3 Se1 111.42(14) . . ?
B8 B3 B2 106.07(17) . . ?
B8 B3 B4 57.01(13) . . ?
Cl4 B4 Se1 112.27(13) . . ?
Cl4 B4 B3 121.70(16) . . ?
Cl4 B4 B5 121.14(15) . . ?
Cl4 B4 B8 125.75(17) . . ?
Cl4 B4 B9 125.34(16) . . ?
B3 B4 Se1 63.60(10) . . ?
B5 B4 Se1 63.50(10) . . ?
B5 B4 B3 108.25(15) . . ?
B8 B4 Se1 111.50(14) . . ?
B8 B4 B3 56.85(13) . . ?
B8 B4 B5 106.25(17) . . ?
B9 B4 Se1 111.51(15) . . ?
B9 B4 B3 106.25(16) . . ?
B9 B4 B5 56.93(14) . . ?
B9 B4 B8 61.29(14) . . ?
Cl5 B5 Se1 112.31(13) . . ?
Cl5 B5 B4 121.25(15) . . ?
Cl5 B5 B6 121.50(16) . . ?
Cl5 B5 B9 125.25(16) . . ?
Cl5 B5 B10 125.22(16) . . ?
B4 B5 Se1 63.72(10) . . ?
B4 B5 B6 108.42(15) . . ?
B6 B5 Se1 63.55(10) . . ?
B9 B5 Se1 111.83(14) . . ?
B9 B5 B4 57.09(13) . . ?
B9 B5 B6 106.33(16) . . ?
B9 B5 B10 61.28(15) . . ?
B10 B5 Se1 111.80(13) . . ?
B10 B5 B4 106.56(17) . . ?
B10 B5 B6 57.04(13) . . ?
Cl6 B6 Se1 113.16(14) . . ?
Cl6 B6 B2 122.40(15) . . ?
Cl6 B6 B5 121.28(15) . . ?
Cl6 B6 B10 124.28(17) . . ?
Cl6 B6 B11 125.09(17) . . ?
B2 B6 Se1 63.29(11) . . ?
B5 B6 Se1 63.49(10) . . ?
B5 B6 B2 107.85(15) . . ?
B10 B6 Se1 111.68(14) . . ?
B10 B6 B2 106.40(17) . . ?
B10 B6 B5 56.95(13) . . ?
B11 B6 Se1 111.40(14) . . ?
B11 B6 B2 56.78(13) . . ?
B11 B6 B5 106.41(17) . . ?
B11 B6 B10 61.70(14) . . ?
Cl7 B7 B2 118.81(15) . . ?
Cl7 B7 B3 118.82(16) . . ?
Cl7 B7 B8 121.35(16) . . ?
Cl7 B7 B11 121.29(16) . . ?
Cl7 B7 B12 121.77(16) . . ?
B2 B7 B8 112.36(17) . . ?
B2 B7 B11 59.27(14) . . ?
B2 B7 B12 108.91(17) . . ?
B3 B7 B2 66.65(15) . . ?
B3 B7 B8 59.43(14) . . ?
B3 B7 B11 112.31(17) . . ?
B3 B7 B12 109.20(16) . . ?
B8 B7 B11 108.15(16) . . ?
B12 B7 B8 59.81(14) . . ?
B12 B7 B11 59.53(14) . . ?
Cl8 B8 B3 119.41(16) . . ?
Cl8 B8 B4 119.63(16) . . ?
Cl8 B8 B7 121.51(15) . . ?
Cl8 B8 B9 121.31(16) . . ?
Cl8 B8 B12 121.42(17) . . ?
B3 B8 B4 66.14(14) . . ?
B3 B8 B7 59.21(14) . . ?
B3 B8 B9 111.88(17) . . ?
B3 B8 B12 108.88(17) . . ?
B4 B8 B7 111.53(17) . . ?
B4 B8 B9 59.16(14) . . ?
B4 B8 B12 108.63(17) . . ?
B9 B8 B7 107.86(17) . . ?
B12 B8 B7 59.65(14) . . ?
B12 B8 B9 59.64(14) . . ?
Cl9 B9 B8 121.47(16) . . ?
Cl9 B9 B10 121.68(16) . . ?
Cl9 B9 B12 122.94(16) . . ?
B4 B9 Cl9 118.03(16) . . ?
B4 B9 B8 59.55(14) . . ?
B4 B9 B10 112.13(17) . . ?
B4 B9 B12 109.10(16) . . ?
B5 B9 Cl9 118.35(15) . . ?
B5 B9 B4 65.97(14) . . ?
B5 B9 B8 111.98(17) . . ?
B5 B9 B10 59.48(14) . . ?
B5 B9 B12 108.81(17) . . ?
B10 B9 B8 108.34(16) . . ?
B12 B9 B8 59.82(14) . . ?
B12 B9 B10 59.60(14) . . ?
Cl10 B10 B5 119.11(15) . . ?
Cl10 B10 B6 118.97(17) . . ?
Cl10 B10 B9 121.55(16) . . ?
Cl10 B10 B11 121.70(16) . . ?
Cl10 B10 B12 122.08(17) . . ?
B5 B10 B6 66.01(15) . . ?
B5 B10 B9 59.24(14) . . ?
B5 B10 B11 111.44(17) . . ?
B5 B10 B12 108.85(17) . . ?
B6 B10 B9 111.78(18) . . ?
B6 B10 B11 59.07(14) . . ?
B6 B10 B12 108.68(17) . . ?
B9 B10 B11 107.93(17) . . ?
B12 B10 B9 59.88(14) . . ?
B12 B10 B11 59.53(13) . . ?
Cl11 B11 B2 118.69(15) . . ?
Cl11 B11 B6 119.00(17) . . ?
Cl11 B11 B7 121.57(15) . . ?
Cl11 B11 B10 121.70(16) . . ?
Cl11 B11 B12 122.05(16) . . ?
B2 B11 B7 59.22(14) . . ?
B2 B11 B10 112.09(17) . . ?
B2 B11 B12 109.00(17) . . ?
B6 B11 B2 66.52(14) . . ?
B6 B11 B7 111.85(17) . . ?
B6 B11 B10 59.22(14) . . ?
B6 B11 B12 108.69(16) . . ?
B7 B11 B10 107.71(16) . . ?
B12 B11 B7 59.69(14) . . ?
B12 B11 B10 59.39(14) . . ?
Cl12 B12 B7 119.04(16) . . ?
Cl12 B12 B8 120.44(17) . . ?
Cl12 B12 B9 122.54(16) . . ?
Cl12 B12 B10 121.85(17) . . ?
Cl12 B12 B11 119.78(16) . . ?
B7 B12 B8 60.54(14) . . ?
B9 B12 B7 109.30(17) . . ?
B9 B12 B8 60.54(14) . . ?
B10 B12 B7 109.93(17) . . ?
B10 B12 B8 109.66(17) . . ?
B10 B12 B9 60.52(14) . . ?
B10 B12 B11 61.08(14) . . ?
B11 B12 B7 60.78(14) . . ?
B11 B12 B8 109.74(17) . . ?
B11 B12 B9 109.67(17) . . ?
B52 Se51 B53 53.38(9) . . ?
B52 Se51 B54 93.02(9) . . ?
B52 Se51 B55 92.94(9) . . ?
B52 Se51 B56 53.40(9) . . ?
B53 Se51 B54 53.23(9) . . ?
B55 Se51 B53 92.69(9) . . ?
B55 Se51 B54 52.91(9) . . ?
B56 Se51 B53 93.01(9) . . ?
B56 Se51 B54 92.71(9) . . ?
B56 Se51 B55 53.13(9) . . ?
Cl52 B52 Se51 112.84(13) . . ?
Cl52 B52 B53 120.91(15) . . ?
Cl52 B52 B56 122.61(15) . . ?
Cl52 B52 B57 124.85(16) . . ?
Cl52 B52 B61 125.71(15) . . ?
B53 B52 Se51 63.51(10) . . ?
B56 B52 Se51 63.45(10) . . ?
B56 B52 B53 107.93(15) . . ?
B57 B52 Se51 111.26(13) . . ?
B57 B52 B53 56.74(13) . . ?
B57 B52 B56 105.87(16) . . ?
B57 B52 B61 61.27(14) . . ?
B61 B52 Se51 111.37(14) . . ?
B61 B52 B53 106.13(16) . . ?
B61 B52 B56 56.73(13) . . ?
Cl53 B53 Se51 113.33(13) . . ?
Cl53 B53 B52 121.95(15) . . ?
Cl53 B53 B54 121.69(15) . . ?
Cl53 B53 B57 125.22(16) . . ?
Cl53 B53 B58 124.95(16) . . ?
B52 B53 Se51 63.11(10) . . ?
B54 B53 Se51 63.44(10) . . ?
B54 B53 B52 107.84(15) . . ?
B57 B53 Se51 110.91(14) . . ?
B57 B53 B52 56.73(13) . . ?
B57 B53 B54 106.06(16) . . ?
B58 B53 Se51 111.20(14) . . ?
B58 B53 B52 106.15(16) . . ?
B58 B53 B54 56.78(13) . . ?
B58 B53 B57 61.43(14) . . ?
Cl54 B54 Se51 113.09(13) . . ?
Cl54 B54 B53 121.34(15) . . ?
Cl54 B54 B55 122.05(15) . . ?
Cl54 B54 B58 125.03(16) . . ?
Cl54 B54 B59 125.23(16) . . ?
B53 B54 Se51 63.33(10) . . ?
B55 B54 Se51 63.48(10) . . ?
B55 B54 B53 108.06(15) . . ?
B58 B54 Se51 111.02(13) . . ?
B58 B54 B53 56.67(13) . . ?
B58 B54 B55 106.10(15) . . ?
B58 B54 B59 61.41(14) . . ?
B59 B54 Se51 111.41(13) . . ?
B59 B54 B53 106.26(16) . . ?
B59 B54 B55 56.89(13) . . ?
Cl55 B55 Se51 111.43(13) . . ?
Cl55 B55 B54 120.99(14) . . ?
Cl55 B55 B56 121.14(15) . . ?
Cl55 B55 B59 126.06(16) . . ?
Cl55 B55 B60 126.34(16) . . ?
B54 B55 Se51 63.60(10) . . ?
B54 B55 B56 108.31(15) . . ?
B56 B55 Se51 63.38(10) . . ?
B59 B55 Se51 111.73(14) . . ?
B59 B55 B54 57.15(13) . . ?
B59 B55 B56 106.38(16) . . ?
B59 B55 B60 61.28(14) . . ?
B60 B55 Se51 111.29(14) . . ?
B60 B55 B54 106.33(16) . . ?
B60 B55 B56 56.86(13) . . ?
Cl56 B56 Se51 111.97(13) . . ?
Cl56 B56 B52 121.71(16) . . ?
Cl56 B56 B55 121.10(16) . . ?
Cl56 B56 B60 125.71(16) . . ?
Cl56 B56 B61 126.03(16) . . ?
B52 B56 Se51 63.15(10) . . ?
B55 B56 Se51 63.49(10) . . ?
B55 B56 B52 107.87(15) . . ?
B60 B56 Se51 111.45(14) . . ?
B60 B56 B52 106.20(16) . . ?
B60 B56 B55 56.94(13) . . ?
B60 B56 B61 61.35(14) . . ?
B61 B56 Se51 111.32(14) . . ?
B61 B56 B52 56.98(13) . . ?
B61 B56 B55 106.26(16) . . ?
Cl57 B57 B52 118.25(15) . . ?
Cl57 B57 B53 118.82(15) . . ?
Cl57 B57 B58 122.01(16) . . ?
Cl57 B57 B61 120.87(15) . . ?
Cl57 B57 B62 121.82(16) . . ?
B52 B57 B53 66.53(14) . . ?
B52 B57 B58 112.10(17) . . ?
B52 B57 B61 59.59(13) . . ?
B52 B57 B62 109.33(17) . . ?
B53 B57 B58 59.23(13) . . ?
B53 B57 B61 112.50(17) . . ?
B53 B57 B62 109.35(16) . . ?
B58 B57 B61 108.14(16) . . ?
B62 B57 B58 59.88(13) . . ?
B62 B57 B61 59.67(13) . . ?
Cl58 B58 B54 118.21(14) . . ?
Cl58 B58 B57 121.83(15) . . ?
Cl58 B58 B59 121.40(16) . . ?
Cl58 B58 B62 122.43(16) . . ?
B53 B58 Cl58 118.16(15) . . ?
B53 B58 B54 66.55(14) . . ?
B53 B58 B57 59.34(13) . . ?
B53 B58 B59 112.49(17) . . ?
B53 B58 B62 109.20(16) . . ?
B54 B58 B57 112.07(17) . . ?
B54 B58 B59 59.46(13) . . ?
B54 B58 B62 109.21(16) . . ?
B57 B58 B59 108.08(16) . . ?
B62 B58 B57 59.59(13) . . ?
B62 B58 B59 59.81(13) . . ?
Cl59 B59 B54 118.76(15) . . ?
Cl59 B59 B55 118.89(16) . . ?
Cl59 B59 B58 121.84(16) . . ?
Cl59 B59 B60 121.73(15) . . ?
Cl59 B59 B62 122.34(16) . . ?
B54 B59 B58 59.13(13) . . ?
B54 B59 B60 111.78(17) . . ?
B54 B59 B62 108.83(16) . . ?
B55 B59 B54 65.95(14) . . ?
B55 B59 B58 111.41(17) . . ?
B55 B59 B60 59.43(13) . . ?
B55 B59 B62 108.76(16) . . ?
B60 B59 B58 107.68(16) . . ?
B62 B59 B58 59.67(13) . . ?
B62 B59 B60 59.47(13) . . ?
Cl60 B60 B55 119.30(16) . . ?
Cl60 B60 B56 118.92(16) . . ?
Cl60 B60 B59 121.32(16) . . ?
Cl60 B60 B61 121.10(15) . . ?
Cl60 B60 B62 121.50(16) . . ?
B55 B60 B59 59.29(13) . . ?
B55 B60 B61 111.98(17) . . ?
B55 B60 B62 109.11(16) . . ?
B56 B60 B55 66.20(14) . . ?
B56 B60 B59 112.18(16) . . ?
B56 B60 B61 59.37(14) . . ?
B56 B60 B62 109.09(17) . . ?
B59 B60 B61 108.42(16) . . ?
B62 B60 B59 60.03(13) . . ?
B62 B60 B61 59.70(13) . . ?
Cl61 B61 B52 118.85(16) . . ?
Cl61 B61 B56 119.08(15) . . ?
Cl61 B61 B57 121.58(16) . . ?
Cl61 B61 B60 121.77(16) . . ?
Cl61 B61 B62 121.87(16) . . ?
B52 B61 B57 59.13(14) . . ?
B52 B61 B60 111.87(16) . . ?
B52 B61 B62 108.95(16) . . ?
B56 B61 B52 66.29(14) . . ?
B56 B61 B57 111.67(16) . . ?
B56 B61 B60 59.28(14) . . ?
B56 B61 B62 108.91(16) . . ?
B57 B61 B60 107.68(16) . . ?
B62 B61 B57 59.67(13) . . ?
B62 B61 B60 59.57(13) . . ?
Cl62 B62 B57 120.79(16) . . ?
Cl62 B62 B58 121.08(16) . . ?
Cl62 B62 B59 121.00(16) . . ?
Cl62 B62 B60 120.99(15) . . ?
Cl62 B62 B61 120.56(15) . . ?
B57 B62 B58 60.54(13) . . ?
B57 B62 B59 109.41(16) . . ?
B57 B62 B61 60.67(13) . . ?
B58 B62 B59 60.52(13) . . ?
B60 B62 B57 109.40(17) . . ?
B60 B62 B58 109.17(16) . . ?
B60 B62 B59 60.50(13) . . ?
B60 B62 B61 60.73(14) . . ?
B61 B62 B58 109.47(16) . . ?
B61 B62 B59 109.61(17) . . ?

loop_
_geom_bond_atom_site_label_1
_geom_bond_atom_site_label_2
_geom_bond_distance
_geom_bond_site_symmetry_2
_geom_bond_publ_flag
Se1 B2 2.166(2) . ?
Se1 B3 2.175(2) . ?
Se1 B4 2.171(2) . ?
Se1 B5 2.166(2) . ?
Se1 B6 2.168(3) . ?
Cl2 B2 1.744(2) . ?
Cl3 B3 1.740(3) . ?
Cl4 B4 1.744(2) . ?
Cl5 B5 1.746(2) . ?
Cl6 B6 1.744(3) . ?
Cl7 B7 1.761(2) . ?
Cl8 B8 1.757(2) . ?
Cl9 B9 1.775(2) . ?
Cl10 B10 1.767(3) . ?
Cl11 B11 1.764(2) . ?
Cl12 B12 1.768(3) . ?
B2 B3 1.947(3) . ?
B2 B6 1.945(3) . ?
B2 B7 1.773(3) . ?
B2 B11 1.774(4) . ?
B3 B4 1.940(3) . ?
B3 B7 1.772(4) . ?
B3 B8 1.776(4) . ?
B4 B5 1.928(3) . ?
B4 B8 1.779(3) . ?
B4 B9 1.772(4) . ?
B5 B6 1.933(3) . ?
B5 B9 1.769(4) . ?
B5 B10 1.773(4) . ?
B6 B10 1.775(4) . ?
B6 B11 1.772(4) . ?
B7 B8 1.810(3) . ?
B7 B11 1.814(4) . ?
B7 B12 1.794(3) . ?
B8 B9 1.810(3) . ?
B8 B12 1.797(4) . ?
B9 B10 1.805(4) . ?
B9 B12 1.794(3) . ?
B10 B11 1.819(3) . ?
B10 B12 1.789(4) . ?
B11 B12 1.791(4) . ?
Se51 B52 2.162(2) . ?
Se51 B53 2.170(3) . ?
Se51 B54 2.172(2) . ?
Se51 B55 2.170(2) . ?
Se51 B56 2.168(2) . ?
Cl52 B52 1.744(2) . ?
Cl53 B53 1.736(2) . ?
Cl54 B54 1.742(2) . ?
Cl55 B55 1.744(2) . ?
Cl56 B56 1.739(2) . ?
Cl57 B57 1.772(2) . ?
Cl58 B58 1.772(2) . ?
Cl59 B59 1.761(2) . ?
Cl60 B60 1.763(2) . ?
Cl61 B61 1.764(2) . ?
Cl62 B62 1.762(2) . ?
B52 B53 1.946(3) . ?
B52 B56 1.946(3) . ?
B52 B57 1.774(4) . ?
B52 B61 1.782(3) . ?
B53 B54 1.945(3) . ?
B53 B57 1.774(3) . ?
B53 B58 1.772(4) . ?
B54 B55 1.935(3) . ?
B54 B58 1.774(3) . ?
B54 B59 1.780(3) . ?
B55 B56 1.940(3) . ?
B55 B59 1.774(4) . ?
B55 B60 1.777(3) . ?
B56 B60 1.775(4) . ?
B56 B61 1.777(4) . ?
B57 B58 1.811(3) . ?
B57 B61 1.812(3) . ?
B57 B62 1.794(3) . ?
B58 B59 1.814(3) . ?
B58 B62 1.799(3) . ?
B59 B60 1.810(3) . ?
B59 B62 1.802(3) . ?
B60 B61 1.812(3) . ?
B60 B62 1.791(3) . ?
B61 B62 1.794(3) . ?

loop_
_geom_torsion_atom_site_label_1
_geom_torsion_atom_site_label_2
_geom_torsion_atom_site_label_3
_geom_torsion_atom_site_label_4
_geom_torsion
_geom_torsion_site_symmetry_1
_geom_torsion_site_symmetry_2
_geom_torsion_site_symmetry_3
_geom_torsion_site_symmetry_4
_geom_torsion_publ_flag
Se1 B2 B7 Cl7 145.22(14) . . . . ?
Se1 B2 B7 B3 34.01(14) . . . . ?
Se1 B2 B7 B8 -5.0(2) . . . . ?
Se1 B2 B7 B11 -103.52(15) . . . . ?
Se1 B2 B7 B12 -69.33(19) . . . . ?
Se1 B2 B11 Cl11 -144.94(13) . . . . ?
Se1 B2 B11 B6 -33.55(14) . . . . ?
Se1 B2 B11 B7 103.42(15) . . . . ?
Se1 B2 B11 B10 5.3(2) . . . . ?
Se1 B2 B11 B12 69.15(18) . . . . ?
Se1 B3 B7 Cl7 -144.94(13) . . . . ?
Se1 B3 B7 B2 -33.75(13) . . . . ?
Se1 B3 B7 B8 103.67(15) . . . . ?
Se1 B3 B7 B11 5.1(2) . . . . ?
Se1 B3 B7 B12 69.17(19) . . . . ?
Se1 B3 B8 Cl8 145.81(13) . . . . ?
Se1 B3 B8 B4 34.01(14) . . . . ?
Se1 B3 B8 B7 -102.93(16) . . . . ?
Se1 B3 B8 B9 -4.6(2) . . . . ?
Se1 B3 B8 B12 -68.57(18) . . . . ?
Se1 B4 B8 Cl8 -145.60(14) . . . . ?
Se1 B4 B8 B3 -34.11(14) . . . . ?
Se1 B4 B8 B7 5.0(2) . . . . ?
Se1 B4 B8 B9 103.51(16) . . . . ?
Se1 B4 B8 B12 68.85(19) . . . . ?
Se1 B4 B9 Cl9 144.60(13) . . . . ?
Se1 B4 B9 B5 34.02(13) . . . . ?
Se1 B4 B9 B8 -103.49(15) . . . . ?
Se1 B4 B9 B10 -4.6(2) . . . . ?
Se1 B4 B9 B12 -68.65(19) . . . . ?
Se1 B5 B9 Cl9 -144.30(14) . . . . ?
Se1 B5 B9 B4 -34.18(13) . . . . ?
Se1 B5 B9 B8 4.7(2) . . . . ?
Se1 B5 B9 B10 103.70(15) . . . . ?
Se1 B5 B9 B12 68.93(19) . . . . ?
Se1 B5 B10 Cl10 144.82(14) . . . . ?
Se1 B5 B10 B6 33.78(14) . . . . ?
Se1 B5 B10 B9 -103.73(16) . . . . ?
Se1 B5 B10 B11 -5.0(2) . . . . ?
Se1 B5 B10 B12 -68.84(19) . . . . ?
Se1 B6 B10 Cl10 -144.96(13) . . . . ?
Se1 B6 B10 B5 -33.73(14) . . . . ?
Se1 B6 B10 B9 5.0(2) . . . . ?
Se1 B6 B10 B11 103.41(16) . . . . ?
Se1 B6 B10 B12 69.15(19) . . . . ?
Se1 B6 B11 Cl11 144.47(13) . . . . ?
Se1 B6 B11 B2 33.51(14) . . . . ?
Se1 B6 B11 B7 -5.7(2) . . . . ?
Se1 B6 B11 B10 -103.86(16) . . . . ?
Se1 B6 B11 B12 -69.66(19) . . . . ?
Cl2 B2 B7 Cl7 3.5(3) . . . . ?
Cl2 B2 B7 B3 -107.8(2) . . . . ?
Cl2 B2 B7 B8 -146.81(18) . . . . ?
Cl2 B2 B7 B11 114.7(2) . . . . ?
Cl2 B2 B7 B12 148.90(18) . . . . ?
Cl2 B2 B11 Cl11 -2.4(3) . . . . ?
Cl2 B2 B11 B6 109.0(2) . . . . ?
Cl2 B2 B11 B7 -114.0(2) . . . . ?
Cl2 B2 B11 B10 147.93(17) . . . . ?
Cl2 B2 B11 B12 -148.27(17) . . . . ?
Cl3 B3 B7 Cl7 -3.2(3) . . . . ?
Cl3 B3 B7 B2 108.0(2) . . . . ?
Cl3 B3 B7 B8 -114.6(2) . . . . ?
Cl3 B3 B7 B11 146.82(17) . . . . ?
Cl3 B3 B7 B12 -149.13(18) . . . . ?
Cl3 B3 B8 Cl8 3.8(3) . . . . ?
Cl3 B3 B8 B4 -108.0(2) . . . . ?
Cl3 B3 B8 B7 115.1(2) . . . . ?
Cl3 B3 B8 B9 -146.54(17) . . . . ?
Cl3 B3 B8 B12 149.46(17) . . . . ?
Cl4 B4 B8 Cl8 -3.8(3) . . . . ?
Cl4 B4 B8 B3 107.6(2) . . . . ?
Cl4 B4 B8 B7 146.73(18) . . . . ?
Cl4 B4 B8 B9 -114.7(2) . . . . ?
Cl4 B4 B8 B12 -149.39(17) . . . . ?
Cl4 B4 B9 Cl9 3.4(3) . . . . ?
Cl4 B4 B9 B5 -107.1(2) . . . . ?
Cl4 B4 B9 B8 115.4(2) . . . . ?
Cl4 B4 B9 B10 -145.73(17) . . . . ?
Cl4 B4 B9 B12 150.20(17) . . . . ?
Cl5 B5 B9 Cl9 -2.7(3) . . . . ?
Cl5 B5 B9 B4 107.4(2) . . . . ?
Cl5 B5 B9 B8 146.33(17) . . . . ?
Cl5 B5 B9 B10 -114.7(2) . . . . ?
Cl5 B5 B9 B12 -149.48(17) . . . . ?
Cl5 B5 B10 Cl10 3.3(3) . . . . ?
Cl5 B5 B10 B6 -107.7(2) . . . . ?
Cl5 B5 B10 B9 114.8(2) . . . . ?
Cl5 B5 B10 B11 -146.55(18) . . . . ?
Cl5 B5 B10 B12 149.65(17) . . . . ?
Cl6 B6 B10 Cl10 -3.4(3) . . . . ?
Cl6 B6 B10 B5 107.8(2) . . . . ?
Cl6 B6 B10 B9 146.51(17) . . . . ?
Cl6 B6 B10 B11 -115.0(2) . . . . ?
Cl6 B6 B10 B12 -149.30(17) . . . . ?
Cl6 B6 B11 Cl11 2.1(3) . . . . ?
Cl6 B6 B11 B2 -108.8(2) . . . . ?
Cl6 B6 B11 B7 -148.00(17) . . . . ?
Cl6 B6 B11 B10 113.8(2) . . . . ?
Cl6 B6 B11 B12 148.00(18) . . . . ?
Cl7 B7 B8 Cl8 0.6(3) . . . . ?
Cl7 B7 B8 B3 -107.2(2) . . . . ?
Cl7 B7 B8 B4 -149.37(17) . . . . ?
Cl7 B7 B8 B9 147.50(17) . . . . ?
Cl7 B7 B8 B12 111.0(2) . . . . ?
Cl7 B7 B11 Cl11 0.3(3) . . . . ?
Cl7 B7 B11 B2 107.15(19) . . . . ?
Cl7 B7 B11 B6 149.55(17) . . . . ?
Cl7 B7 B11 B10 -147.24(17) . . . . ?
Cl7 B7 B11 B12 -110.9(2) . . . . ?
Cl7 B7 B12 Cl12 0.3(3) . . . . ?
Cl7 B7 B12 B8 -110.3(2) . . . . ?
Cl7 B7 B12 B9 -147.57(17) . . . . ?
Cl7 B7 B12 B10 147.75(17) . . . . ?
Cl7 B7 B12 B11 110.15(19) . . . . ?
Cl8 B8 B9 Cl9 -1.9(3) . . . . ?
Cl8 B8 B9 B4 -108.1(2) . . . . ?
Cl8 B8 B9 B5 -149.82(17) . . . . ?
Cl8 B8 B9 B10 146.49(17) . . . . ?
Cl8 B8 B9 B12 110.5(2) . . . . ?
Cl8 B8 B12 Cl12 2.3(3) . . . . ?
Cl8 B8 B12 B7 110.62(19) . . . . ?
Cl8 B8 B12 B9 -110.36(19) . . . . ?
Cl8 B8 B12 B10 -147.04(16) . . . . ?
Cl8 B8 B12 B11 147.64(16) . . . . ?
Cl9 B9 B10 Cl10 0.9(3) . . . . ?
Cl9 B9 B10 B5 -106.49(19) . . . . ?
Cl9 B9 B10 B6 -148.13(16) . . . . ?
Cl9 B9 B10 B11 148.77(16) . . . . ?
Cl9 B9 B10 B12 112.3(2) . . . . ?
Cl9 B9 B12 Cl12 0.8(3) . . . . ?
Cl9 B9 B12 B7 147.27(17) . . . . ?
Cl9 B9 B12 B8 110.0(2) . . . . ?
Cl9 B9 B12 B10 -110.2(2) . . . . ?
Cl9 B9 B12 B11 -147.82(17) . . . . ?
Cl10 B10 B11 Cl11 0.1(3) . . . . ?
Cl10 B10 B11 B2 -149.17(17) . . . . ?
Cl10 B10 B11 B6 -107.1(2) . . . . ?
Cl10 B10 B11 B7 147.59(17) . . . . ?
Cl10 B10 B11 B12 111.2(2) . . . . ?
Cl10 B10 B12 Cl12 -1.6(3) . . . . ?
Cl10 B10 B12 B7 -148.01(17) . . . . ?
Cl10 B10 B12 B8 147.20(16) . . . . ?
Cl10 B10 B12 B9 110.5(2) . . . . ?
Cl10 B10 B12 B11 -110.5(2) . . . . ?
Cl11 B11 B12 Cl12 -1.7(3) . . . . ?
Cl11 B11 B12 B7 -110.46(19) . . . . ?
Cl11 B11 B12 B8 -147.38(16) . . . . ?
Cl11 B11 B12 B9 147.87(17) . . . . ?
Cl11 B11 B12 B10 110.5(2) . . . . ?
B2 B3 B7 Cl7 -111.20(18) . . . . ?
B2 B3 B7 B8 137.42(16) . . . . ?
B2 B3 B7 B11 38.86(15) . . . . ?
B2 B3 B7 B12 102.92(18) . . . . ?
B2 B3 B8 Cl8 -147.31(15) . . . . ?
B2 B3 B8 B4 100.89(16) . . . . ?
B2 B3 B8 B7 -36.05(14) . . . . ?
B2 B3 B8 B9 62.3(2) . . . . ?
B2 B3 B8 B12 -1.7(2) . . . . ?
B2 B6 B10 Cl10 147.82(15) . . . . ?
B2 B6 B10 B5 -100.94(17) . . . . ?
B2 B6 B10 B9 -62.3(2) . . . . ?
B2 B6 B10 B11 36.20(15) . . . . ?
B2 B6 B10 B12 1.9(2) . . . . ?
B2 B6 B11 Cl11 110.96(19) . . . . ?
B2 B6 B11 B7 -39.17(15) . . . . ?
B2 B6 B11 B10 -137.37(17) . . . . ?
B2 B6 B11 B12 -103.17(18) . . . . ?
B2 B7 B8 Cl8 149.98(18) . . . . ?
B2 B7 B8 B3 42.20(17) . . . . ?
B2 B7 B8 B4 0.0(2) . . . . ?
B2 B7 B8 B9 -63.1(2) . . . . ?
B2 B7 B8 B12 -99.57(19) . . . . ?
B2 B7 B11 Cl11 -106.8(2) . . . . ?
B2 B7 B11 B6 42.40(17) . . . . ?
B2 B7 B11 B10 105.62(18) . . . . ?
B2 B7 B11 B12 141.92(17) . . . . ?
B2 B7 B12 Cl12 -143.98(17) . . . . ?
B2 B7 B12 B8 105.42(18) . . . . ?
B2 B7 B12 B9 68.2(2) . . . . ?
B2 B7 B12 B10 3.5(2) . . . . ?
B2 B7 B12 B11 -34.08(16) . . . . ?
B2 B11 B12 Cl12 142.79(17) . . . . ?
B2 B11 B12 B7 34.08(16) . . . . ?
B2 B11 B12 B8 -2.8(2) . . . . ?
B2 B11 B12 B9 -67.6(2) . . . . ?
B2 B11 B12 B10 -104.97(18) . . . . ?
B3 B2 B7 Cl7 111.21(19) . . . . ?
B3 B2 B7 B8 -39.05(16) . . . . ?
B3 B2 B7 B11 -137.53(16) . . . . ?
B3 B2 B7 B12 -103.34(18) . . . . ?
B3 B2 B11 Cl11 147.61(15) . . . . ?
B3 B2 B11 B6 -101.00(16) . . . . ?
B3 B2 B11 B7 35.98(14) . . . . ?
B3 B2 B11 B10 -62.1(2) . . . . ?
B3 B2 B11 B12 1.7(2) . . . . ?
B3 B4 B8 Cl8 -111.5(2) . . . . ?
B3 B4 B8 B7 39.09(16) . . . . ?
B3 B4 B8 B9 137.62(17) . . . . ?
B3 B4 B8 B12 102.97(18) . . . . ?
B3 B4 B9 Cl9 -147.91(15) . . . . ?
B3 B4 B9 B5 101.50(16) . . . . ?
B3 B4 B9 B8 -36.00(15) . . . . ?
B3 B4 B9 B10 62.9(2) . . . . ?
B3 B4 B9 B12 -1.2(2) . . . . ?
B3 B7 B8 Cl8 107.8(2) . . . . ?
B3 B7 B8 B4 -42.16(17) . . . . ?
B3 B7 B8 B9 -105.30(18) . . . . ?
B3 B7 B8 B12 -141.77(18) . . . . ?
B3 B7 B11 Cl11 -148.92(17) . . . . ?
B3 B7 B11 B2 -42.07(16) . . . . ?
B3 B7 B11 B6 0.3(2) . . . . ?
B3 B7 B11 B10 63.5(2) . . . . ?
B3 B7 B11 B12 99.85(18) . . . . ?
B3 B7 B12 Cl12 144.95(17) . . . . ?
B3 B7 B12 B8 34.35(16) . . . . ?
B3 B7 B12 B9 -2.9(2) . . . . ?
B3 B7 B12 B10 -67.6(2) . . . . ?
B3 B7 B12 B11 -105.16(18) . . . . ?
B3 B8 B9 Cl9 147.84(17) . . . . ?
B3 B8 B9 B4 41.63(17) . . . . ?
B3 B8 B9 B5 -0.1(2) . . . . ?
B3 B8 B9 B10 -63.8(2) . . . . ?
B3 B8 B9 B12 -99.73(19) . . . . ?
B3 B8 B12 Cl12 -142.53(16) . . . . ?
B3 B8 B12 B7 -34.18(16) . . . . ?
B3 B8 B12 B9 104.84(18) . . . . ?
B3 B8 B12 B10 68.2(2) . . . . ?
B3 B8 B12 B11 2.8(2) . . . . ?
B4 B3 B7 Cl7 147.96(15) . . . . ?
B4 B3 B7 B2 -100.84(16) . . . . ?
B4 B3 B7 B8 36.58(15) . . . . ?
B4 B3 B7 B11 -62.0(2) . . . . ?
B4 B3 B7 B12 2.1(2) . . . . ?
B4 B3 B8 Cl8 111.80(19) . . . . ?
B4 B3 B8 B7 -136.95(17) . . . . ?
B4 B3 B8 B9 -38.58(16) . . . . ?
B4 B3 B8 B12 -102.59(18) . . . . ?
B4 B5 B9 Cl9 -110.12(19) . . . . ?
B4 B5 B9 B8 38.90(16) . . . . ?
B4 B5 B9 B10 137.87(16) . . . . ?
B4 B5 B9 B12 103.10(18) . . . . ?
B4 B5 B10 Cl10 -147.42(16) . . . . ?
B4 B5 B10 B6 101.54(17) . . . . ?
B4 B5 B10 B9 -35.98(15) . . . . ?
B4 B5 B10 B11 62.7(2) . . . . ?
B4 B5 B10 B12 -1.1(2) . . . . ?
B4 B8 B9 Cl9 106.2(2) . . . . ?
B4 B8 B9 B5 -41.71(17) . . . . ?
B4 B8 B9 B10 -105.40(19) . . . . ?
B4 B8 B9 B12 -141.35(18) . . . . ?
B4 B8 B12 Cl12 147.09(16) . . . . ?
B4 B8 B12 B7 -104.57(18) . . . . ?
B4 B8 B12 B9 34.46(16) . . . . ?
B4 B8 B12 B10 -2.2(2) . . . . ?
B4 B8 B12 B11 -67.5(2) . . . . ?
B4 B9 B10 Cl10 148.80(17) . . . . ?
B4 B9 B10 B5 41.41(16) . . . . ?
B4 B9 B10 B6 -0.2(2) . . . . ?
B4 B9 B10 B11 -63.3(2) . . . . ?
B4 B9 B10 B12 -99.84(18) . . . . ?
B4 B9 B12 Cl12 -143.99(18) . . . . ?
B4 B9 B12 B7 2.5(2) . . . . ?
B4 B9 B12 B8 -34.73(17) . . . . ?
B4 B9 B12 B10 105.02(19) . . . . ?
B4 B9 B12 B11 67.4(2) . . . . ?
B5 B4 B8 Cl8 147.03(16) . . . . ?
B5 B4 B8 B3 -101.49(17) . . . . ?
B5 B4 B8 B7 -62.4(2) . . . . ?
B5 B4 B8 B9 36.14(15) . . . . ?
B5 B4 B8 B12 1.5(2) . . . . ?
B5 B4 B9 Cl9 110.59(18) . . . . ?
B5 B4 B9 B8 -137.50(17) . . . . ?
B5 B4 B9 B10 -38.59(15) . . . . ?
B5 B4 B9 B12 -102.66(18) . . . . ?
B5 B6 B10 Cl10 -111.24(19) . . . . ?
B5 B6 B10 B9 38.68(15) . . . . ?
B5 B6 B10 B11 137.14(17) . . . . ?
B5 B6 B10 B12 102.88(18) . . . . ?
B5 B6 B11 Cl11 -148.14(15) . . . . ?
B5 B6 B11 B2 100.90(17) . . . . ?
B5 B6 B11 B7 61.7(2) . . . . ?
B5 B6 B11 B10 -36.47(15) . . . . ?
B5 B6 B11 B12 -2.3(2) . . . . ?
B5 B9 B10 Cl10 107.4(2) . . . . ?
B5 B9 B10 B6 -41.64(17) . . . . ?
B5 B9 B10 B11 -104.74(19) . . . . ?
B5 B9 B10 B12 -141.25(17) . . . . ?
B5 B9 B12 Cl12 145.72(18) . . . . ?
B5 B9 B12 B7 -67.8(2) . . . . ?
B5 B9 B12 B8 -105.03(19) . . . . ?
B5 B9 B12 B10 34.72(16) . . . . ?
B5 B9 B12 B11 -2.9(2) . . . . ?
B5 B10 B11 Cl11 149.06(18) . . . . ?
B5 B10 B11 B2 -0.2(3) . . . . ?
B5 B10 B11 B6 41.89(18) . . . . ?
B5 B10 B11 B7 -63.5(2) . . . . ?
B5 B10 B11 B12 -99.89(19) . . . . ?
B5 B10 B12 Cl12 -146.74(17) . . . . ?
B5 B10 B12 B7 66.8(2) . . . . ?
B5 B10 B12 B8 2.1(2) . . . . ?
B5 B10 B12 B9 -34.63(16) . . . . ?
B5 B10 B12 B11 104.32(19) . . . . ?
B6 B2 B7 Cl7 -147.64(16) . . . . ?
B6 B2 B7 B3 101.15(16) . . . . ?
B6 B2 B7 B8 62.1(2) . . . . ?
B6 B2 B7 B11 -36.38(15) . . . . ?
B6 B2 B7 B12 -2.2(2) . . . . ?
B6 B2 B11 Cl11 -111.4(2) . . . . ?
B6 B2 B11 B7 136.97(16) . . . . ?
B6 B2 B11 B10 38.90(16) . . . . ?
B6 B2 B11 B12 102.70(17) . . . . ?
B6 B5 B9 Cl9 148.19(16) . . . . ?
B6 B5 B9 B4 -101.68(16) . . . . ?
B6 B5 B9 B8 -62.8(2) . . . . ?
B6 B5 B9 B10 36.19(15) . . . . ?
B6 B5 B9 B12 1.4(2) . . . . ?
B6 B5 B10 Cl10 111.0(2) . . . . ?
B6 B5 B10 B9 -137.52(17) . . . . ?
B6 B5 B10 B11 -38.82(16) . . . . ?
B6 B5 B10 B12 -102.62(18) . . . . ?
B6 B10 B11 Cl11 107.2(2) . . . . ?
B6 B10 B11 B2 -42.09(17) . . . . ?
B6 B10 B11 B7 -105.34(19) . . . . ?
B6 B10 B11 B12 -141.78(18) . . . . ?
B6 B10 B12 Cl12 143.02(17) . . . . ?
B6 B10 B12 B7 -3.4(2) . . . . ?
B6 B10 B12 B8 -68.2(2) . . . . ?
B6 B10 B12 B9 -104.87(19) . . . . ?
B6 B10 B12 B11 34.08(16) . . . . ?
B6 B11 B12 Cl12 -146.38(17) . . . . ?
B6 B11 B12 B7 104.92(19) . . . . ?
B6 B11 B12 B8 68.0(2) . . . . ?
B6 B11 B12 B9 3.2(2) . . . . ?
B6 B11 B12 B10 -34.14(17) . . . . ?
B7 B2 B11 Cl11 111.63(18) . . . . ?
B7 B2 B11 B6 -136.97(16) . . . . ?
B7 B2 B11 B10 -98.08(19) . . . . ?
B7 B2 B11 B12 -34.27(16) . . . . ?
B7 B3 B8 Cl8 -111.26(18) . . . . ?
B7 B3 B8 B4 136.95(17) . . . . ?
B7 B3 B8 B9 98.36(19) . . . . ?
B7 B3 B8 B12 34.36(16) . . . . ?
B7 B8 B9 Cl9 -148.91(17) . . . . ?
B7 B8 B9 B4 104.88(19) . . . . ?
B7 B8 B9 B5 63.2(2) . . . . ?
B7 B8 B9 B10 -0.5(2) . . . . ?
B7 B8 B9 B12 -36.48(16) . . . . ?
B7 B8 B12 Cl12 -108.35(19) . . . . ?
B7 B8 B12 B9 139.03(18) . . . . ?
B7 B8 B12 B10 102.35(18) . . . . ?
B7 B8 B12 B11 37.02(16) . . . . ?
B7 B11 B12 Cl12 108.71(19) . . . . ?
B7 B11 B12 B8 -36.92(16) . . . . ?
B7 B11 B12 B9 -101.67(19) . . . . ?
B7 B11 B12 B10 -139.05(18) . . . . ?
B8 B3 B7 Cl7 111.39(19) . . . . ?
B8 B3 B7 B2 -137.42(16) . . . . ?
B8 B3 B7 B11 -98.56(18) . . . . ?
B8 B3 B7 B12 -34.50(16) . . . . ?
B8 B4 B9 Cl9 -111.91(19) . . . . ?
B8 B4 B9 B5 137.50(17) . . . . ?
B8 B4 B9 B10 98.91(18) . . . . ?
B8 B4 B9 B12 34.84(16) . . . . ?
B8 B7 B11 Cl11 147.44(17) . . . . ?
B8 B7 B11 B2 -105.72(18) . . . . ?
B8 B7 B11 B6 -63.3(2) . . . . ?
B8 B7 B11 B10 -0.1(2) . . . . ?
B8 B7 B11 B12 36.21(16) . . . . ?
B8 B7 B12 Cl12 110.6(2) . . . . ?
B8 B7 B12 B9 -37.23(17) . . . . ?
B8 B7 B12 B10 -101.91(18) . . . . ?
B8 B7 B12 B11 -139.51(17) . . . . ?
B8 B9 B10 Cl10 -147.41(17) . . . . ?
B8 B9 B10 B5 105.21(19) . . . . ?
B8 B9 B10 B6 63.6(2) . . . . ?
B8 B9 B10 B11 0.5(2) . . . . ?
B8 B9 B10 B12 -36.05(16) . . . . ?
B8 B9 B12 Cl12 -109.3(2) . . . . ?
B8 B9 B12 B7 37.23(17) . . . . ?
B8 B9 B12 B10 139.75(18) . . . . ?
B8 B9 B12 B11 102.13(19) . . . . ?
B9 B4 B8 Cl8 110.89(19) . . . . ?
B9 B4 B8 B3 -137.62(17) . . . . ?
B9 B4 B8 B7 -98.54(19) . . . . ?
B9 B4 B8 B12 -34.66(16) . . . . ?
B9 B5 B10 Cl10 -111.44(19) . . . . ?
B9 B5 B10 B6 137.52(17) . . . . ?
B9 B5 B10 B11 98.70(19) . . . . ?
B9 B5 B10 B12 34.90(16) . . . . ?
B9 B8 B12 Cl12 112.63(19) . . . . ?
B9 B8 B12 B7 -139.03(18) . . . . ?
B9 B8 B12 B10 -36.68(16) . . . . ?
B9 B8 B12 B11 -102.00(18) . . . . ?
B9 B10 B11 Cl11 -147.71(17) . . . . ?
B9 B10 B11 B2 63.0(2) . . . . ?
B9 B10 B11 B6 105.12(19) . . . . ?
B9 B10 B11 B7 -0.2(2) . . . . ?
B9 B10 B11 B12 -36.66(17) . . . . ?
B9 B10 B12 Cl12 -112.1(2) . . . . ?
B9 B10 B12 B7 101.48(19) . . . . ?
B9 B10 B12 B8 36.69(16) . . . . ?
B9 B10 B12 B11 138.95(18) . . . . ?
B10 B5 B9 Cl9 112.00(19) . . . . ?
B10 B5 B9 B4 -137.87(16) . . . . ?
B10 B5 B9 B8 -98.97(18) . . . . ?
B10 B5 B9 B12 -34.77(16) . . . . ?
B10 B6 B11 Cl11 -111.67(19) . . . . ?
B10 B6 B11 B2 137.37(17) . . . . ?
B10 B6 B11 B7 98.21(18) . . . . ?
B10 B6 B11 B12 34.20(17) . . . . ?
B10 B9 B12 Cl12 111.0(2) . . . . ?
B10 B9 B12 B7 -102.52(19) . . . . ?
B10 B9 B12 B8 -139.75(18) . . . . ?
B10 B9 B12 B11 -37.62(17) . . . . ?
B10 B11 B12 Cl12 -112.2(2) . . . . ?
B10 B11 B12 B7 139.05(18) . . . . ?
B10 B11 B12 B8 102.13(18) . . . . ?
B10 B11 B12 B9 37.38(17) . . . . ?
B11 B2 B7 Cl7 -111.26(19) . . . . ?
B11 B2 B7 B3 137.53(16) . . . . ?
B11 B2 B7 B8 98.48(18) . . . . ?
B11 B2 B7 B12 34.19(16) . . . . ?
B11 B6 B10 Cl10 111.63(19) . . . . ?
B11 B6 B10 B5 -137.14(17) . . . . ?
B11 B6 B10 B9 -98.46(18) . . . . ?
B11 B6 B10 B12 -34.26(16) . . . . ?
B11 B7 B8 Cl8 -146.55(17) . . . . ?
B11 B7 B8 B3 105.68(18) . . . . ?
B11 B7 B8 B4 63.5(2) . . . . ?
B11 B7 B8 B9 0.4(2) . . . . ?
B11 B7 B8 B12 -36.09(16) . . . . ?
B11 B7 B12 Cl12 -109.9(2) . . . . ?
B11 B7 B12 B8 139.51(17) . . . . ?
B11 B7 B12 B9 102.28(19) . . . . ?
B11 B7 B12 B10 37.60(16) . . . . ?
B11 B10 B12 Cl12 108.9(2) . . . . ?
B11 B10 B12 B7 -37.47(16) . . . . ?
B11 B10 B12 B8 -102.26(18) . . . . ?
B11 B10 B12 B9 -138.95(18) . . . . ?
B12 B7 B8 Cl8 -110.5(2) . . . . ?
B12 B7 B8 B3 141.77(18) . . . . ?
B12 B7 B8 B4 99.61(19) . . . . ?
B12 B7 B8 B9 36.47(16) . . . . ?
B12 B7 B11 Cl11 111.2(2) . . . . ?
B12 B7 B11 B2 -141.92(17) . . . . ?
B12 B7 B11 B6 -99.52(19) . . . . ?
B12 B7 B11 B10 -36.31(16) . . . . ?
B12 B8 B9 Cl9 -112.4(2) . . . . ?
B12 B8 B9 B4 141.35(18) . . . . ?
B12 B8 B9 B5 99.64(19) . . . . ?
B12 B8 B9 B10 35.95(17) . . . . ?
B12 B9 B10 Cl10 -111.4(2) . . . . ?
B12 B9 B10 B5 141.25(17) . . . . ?
B12 B9 B10 B6 99.61(19) . . . . ?
B12 B9 B10 B11 36.51(16) . . . . ?
B12 B10 B11 Cl11 -111.0(2) . . . . ?
B12 B10 B11 B2 99.68(19) . . . . ?
B12 B10 B11 B6 141.78(18) . . . . ?
B12 B10 B11 B7 36.44(17) . . . . ?
Se51 B52 B57 Cl57 145.45(12) . . . . ?
Se51 B52 B57 B53 34.15(14) . . . . ?
Se51 B52 B57 B58 -4.7(2) . . . . ?
Se51 B52 B57 B61 -103.45(15) . . . . ?
Se51 B52 B57 B62 -69.18(18) . . . . ?
Se51 B52 B61 Cl61 -145.18(13) . . . . ?
Se51 B52 B61 B56 -33.82(14) . . . . ?
Se51 B52 B61 B57 103.27(15) . . . . ?
Se51 B52 B61 B60 5.1(2) . . . . ?
Se51 B52 B61 B62 69.09(19) . . . . ?
Se51 B53 B57 Cl57 -144.42(13) . . . . ?
Se51 B53 B57 B52 -33.92(14) . . . . ?
Se51 B53 B57 B58 103.46(15) . . . . ?
Se51 B53 B57 B61 5.1(2) . . . . ?
Se51 B53 B57 B62 69.37(19) . . . . ?
Se51 B53 B58 Cl58 144.80(12) . . . . ?
Se51 B53 B58 B54 34.17(13) . . . . ?
Se51 B53 B58 B57 -102.99(15) . . . . ?
Se51 B53 B58 B59 -4.7(2) . . . . ?
Se51 B53 B58 B62 -69.05(18) . . . . ?
Se51 B54 B58 Cl58 -144.63(13) . . . . ?
Se51 B54 B58 B53 -34.09(13) . . . . ?
Se51 B54 B58 B57 5.0(2) . . . . ?
Se51 B54 B58 B59 103.65(15) . . . . ?
Se51 B54 B58 B62 69.12(18) . . . . ?
Se51 B54 B59 Cl59 145.10(13) . . . . ?
Se51 B54 B59 B55 34.08(14) . . . . ?
Se51 B54 B59 B58 -103.01(15) . . . . ?
Se51 B54 B59 B60 -4.8(2) . . . . ?
Se51 B54 B59 B62 -68.62(18) . . . . ?
Se51 B55 B59 Cl59 -145.04(13) . . . . ?
Se51 B55 B59 B54 -34.21(13) . . . . ?
Se51 B55 B59 B58 4.7(2) . . . . ?
Se51 B55 B59 B60 103.14(15) . . . . ?
Se51 B55 B59 B62 68.60(17) . . . . ?
Se51 B55 B60 Cl60 145.05(13) . . . . ?
Se51 B55 B60 B56 34.03(14) . . . . ?
Se51 B55 B60 B59 -103.86(15) . . . . ?
Se51 B55 B60 B61 -4.8(2) . . . . ?
Se51 B55 B60 B62 -69.00(19) . . . . ?
Se51 B56 B60 Cl60 -145.66(13) . . . . ?
Se51 B56 B60 B55 -34.11(14) . . . . ?
Se51 B56 B60 B59 4.4(2) . . . . ?
Se51 B56 B60 B61 103.32(16) . . . . ?
Se51 B56 B60 B62 68.95(18) . . . . ?
Se51 B56 B61 Cl61 144.73(14) . . . . ?
Se51 B56 B61 B52 33.71(14) . . . . ?
Se51 B56 B61 B57 -5.3(2) . . . . ?
Se51 B56 B61 B60 -103.53(15) . . . . ?
Se51 B56 B61 B62 -69.26(19) . . . . ?
Cl52 B52 B57 Cl57 4.3(3) . . . . ?
Cl52 B52 B57 B53 -106.97(19) . . . . ?
Cl52 B52 B57 B58 -145.86(17) . . . . ?
Cl52 B52 B57 B61 115.4(2) . . . . ?
Cl52 B52 B57 B62 149.70(16) . . . . ?
Cl52 B52 B61 Cl61 -2.6(3) . . . . ?
Cl52 B52 B61 B56 108.8(2) . . . . ?
Cl52 B52 B61 B57 -114.1(2) . . . . ?
Cl52 B52 B61 B60 147.76(17) . . . . ?
Cl52 B52 B61 B62 -148.29(17) . . . . ?
Cl53 B53 B57 Cl57 -2.3(3) . . . . ?
Cl53 B53 B57 B52 108.2(2) . . . . ?
Cl53 B53 B57 B58 -114.5(2) . . . . ?
Cl53 B53 B57 B61 147.17(17) . . . . ?
Cl53 B53 B57 B62 -148.55(17) . . . . ?
Cl53 B53 B58 Cl58 2.7(3) . . . . ?
Cl53 B53 B58 B54 -107.96(19) . . . . ?
Cl53 B53 B58 B57 114.9(2) . . . . ?
Cl53 B53 B58 B59 -146.79(17) . . . . ?
Cl53 B53 B58 B62 148.82(17) . . . . ?
Cl54 B54 B58 Cl58 -3.1(3) . . . . ?
Cl54 B54 B58 B53 107.4(2) . . . . ?
Cl54 B54 B58 B57 146.55(17) . . . . ?
Cl54 B54 B58 B59 -114.9(2) . . . . ?
Cl54 B54 B58 B62 -149.38(17) . . . . ?
Cl54 B54 B59 Cl59 2.7(3) . . . . ?
Cl54 B54 B59 B55 -108.4(2) . . . . ?
Cl54 B54 B59 B58 114.5(2) . . . . ?
Cl54 B54 B59 B60 -147.28(17) . . . . ?
Cl54 B54 B59 B62 148.93(17) . . . . ?
Cl55 B55 B59 Cl59 -4.1(3) . . . . ?
Cl55 B55 B59 B54 106.74(19) . . . . ?
Cl55 B55 B59 B58 145.63(16) . . . . ?
Cl55 B55 B59 B60 -115.9(2) . . . . ?
Cl55 B55 B59 B62 -150.45(16) . . . . ?
Cl55 B55 B60 Cl60 4.4(3) . . . . ?
Cl55 B55 B60 B56 -106.6(2) . . . . ?
Cl55 B55 B60 B59 115.5(2) . . . . ?
Cl55 B55 B60 B61 -145.52(17) . . . . ?
Cl55 B55 B60 B62 150.33(17) . . . . ?
Cl56 B56 B60 Cl60 -4.6(3) . . . . ?
Cl56 B56 B60 B55 106.9(2) . . . . ?
Cl56 B56 B60 B59 145.43(17) . . . . ?
Cl56 B56 B60 B61 -115.6(2) . . . . ?
Cl56 B56 B60 B62 -150.02(17) . . . . ?
Cl56 B56 B61 Cl61 3.4(3) . . . . ?
Cl56 B56 B61 B52 -107.6(2) . . . . ?
Cl56 B56 B61 B57 -146.56(18) . . . . ?
Cl56 B56 B61 B60 115.2(2) . . . . ?
Cl56 B56 B61 B62 149.43(17) . . . . ?
Cl57 B57 B58 Cl58 -0.7(3) . . . . ?
Cl57 B57 B58 B53 -106.82(19) . . . . ?
Cl57 B57 B58 B54 -149.13(16) . . . . ?
Cl57 B57 B58 B59 147.26(16) . . . . ?
Cl57 B57 B58 B62 110.87(19) . . . . ?
Cl57 B57 B61 Cl61 -0.2(3) . . . . ?
Cl57 B57 B61 B52 106.78(19) . . . . ?
Cl57 B57 B61 B56 148.90(17) . . . . ?
Cl57 B57 B61 B60 -147.86(16) . . . . ?
Cl57 B57 B61 B62 -111.2(2) . . . . ?
Cl57 B57 B62 Cl62 -0.5(3) . . . . ?
Cl57 B57 B62 B58 -111.18(19) . . . . ?
Cl57 B57 B62 B59 -148.21(16) . . . . ?
Cl57 B57 B62 B60 147.23(16) . . . . ?
Cl57 B57 B62 B61 109.66(18) . . . . ?
Cl58 B58 B59 Cl59 0.3(3) . . . . ?
Cl58 B58 B59 B54 -106.44(18) . . . . ?
Cl58 B58 B59 B55 -148.34(16) . . . . ?
Cl58 B58 B59 B60 148.30(16) . . . . ?
Cl58 B58 B59 B62 111.83(19) . . . . ?
Cl58 B58 B62 Cl62 0.3(3) . . . . ?
Cl58 B58 B62 B57 110.58(19) . . . . ?
Cl58 B58 B62 B59 -110.15(19) . . . . ?
Cl58 B58 B62 B60 -147.45(16) . . . . ?
Cl58 B58 B62 B61 147.78(16) . . . . ?
Cl59 B59 B60 Cl60 0.6(3) . . . . ?
Cl59 B59 B60 B55 -107.13(19) . . . . ?
Cl59 B59 B60 B56 -148.62(17) . . . . ?
Cl59 B59 B60 B61 147.75(17) . . . . ?
Cl59 B59 B60 B62 111.4(2) . . . . ?
Cl59 B59 B62 Cl62 0.1(3) . . . . ?
Cl59 B59 B62 B57 147.71(16) . . . . ?
Cl59 B59 B62 B58 110.7(2) . . . . ?
Cl59 B59 B62 B60 -110.44(19) . . . . ?
Cl59 B59 B62 B61 -147.50(16) . . . . ?
Cl60 B60 B61 Cl61 -0.1(3) . . . . ?
Cl60 B60 B61 B52 -149.46(17) . . . . ?
Cl60 B60 B61 B56 -107.4(2) . . . . ?
Cl60 B60 B61 B57 147.43(17) . . . . ?
Cl60 B60 B61 B62 110.75(19) . . . . ?
Cl60 B60 B62 Cl62 0.0(3) . . . . ?
Cl60 B60 B62 B57 -147.64(16) . . . . ?
Cl60 B60 B62 B58 147.81(16) . . . . ?
Cl60 B60 B62 B59 110.51(19) . . . . ?
Cl60 B60 B62 B61 -110.09(18) . . . . ?
Cl61 B61 B62 Cl62 0.0(3) . . . . ?
Cl61 B61 B62 B57 -110.53(19) . . . . ?
Cl61 B61 B62 B58 -147.67(16) . . . . ?
Cl61 B61 B62 B59 147.68(16) . . . . ?
Cl61 B61 B62 B60 110.72(19) . . . . ?
B52 B53 B57 Cl57 -110.49(19) . . . . ?
B52 B53 B57 B58 137.38(17) . . . . ?
B52 B53 B57 B61 39.01(16) . . . . ?
B52 B53 B57 B62 103.29(18) . . . . ?
B52 B53 B58 Cl58 -148.32(15) . . . . ?
B52 B53 B58 B54 101.05(16) . . . . ?
B52 B53 B58 B57 -36.11(15) . . . . ?
B52 B53 B58 B59 62.2(2) . . . . ?
B52 B53 B58 B62 -2.2(2) . . . . ?
B52 B56 B60 Cl60 147.37(15) . . . . ?
B52 B56 B60 B55 -101.08(16) . . . . ?
B52 B56 B60 B59 -62.6(2) . . . . ?
B52 B56 B60 B61 36.35(14) . . . . ?
B52 B56 B60 B62 2.0(2) . . . . ?
B52 B56 B61 Cl61 111.02(19) . . . . ?
B52 B56 B61 B57 -38.96(16) . . . . ?
B52 B56 B61 B60 -137.24(16) . . . . ?
B52 B56 B61 B62 -102.97(17) . . . . ?
B52 B57 B58 Cl58 148.22(16) . . . . ?
B52 B57 B58 B53 42.09(17) . . . . ?
B52 B57 B58 B54 -0.2(2) . . . . ?
B52 B57 B58 B59 -63.8(2) . . . . ?
B52 B57 B58 B62 -100.22(18) . . . . ?
B52 B57 B61 Cl61 -107.0(2) . . . . ?
B52 B57 B61 B56 42.12(17) . . . . ?
B52 B57 B61 B60 105.36(18) . . . . ?
B52 B57 B61 B62 142.00(17) . . . . ?
B52 B57 B62 Cl62 -144.37(16) . . . . ?
B52 B57 B62 B58 104.92(18) . . . . ?
B52 B57 B62 B59 67.9(2) . . . . ?
B52 B57 B62 B60 3.3(2) . . . . ?
B52 B57 B62 B61 -34.24(15) . . . . ?
B52 B61 B62 Cl62 144.46(16) . . . . ?
B52 B61 B62 B57 33.97(16) . . . . ?
B52 B61 B62 B58 -3.2(2) . . . . ?
B52 B61 B62 B59 -67.8(2) . . . . ?
B52 B61 B62 B60 -104.78(18) . . . . ?
B53 B52 B57 Cl57 111.30(18) . . . . ?
B53 B52 B57 B58 -38.90(15) . . . . ?
B53 B52 B57 B61 -137.60(17) . . . . ?
B53 B52 B57 B62 -103.33(17) . . . . ?
B53 B52 B61 Cl61 147.49(16) . . . . ?
B53 B52 B61 B56 -101.16(16) . . . . ?
B53 B52 B61 B57 35.94(15) . . . . ?
B53 B52 B61 B60 -62.2(2) . . . . ?
B53 B52 B61 B62 1.8(2) . . . . ?
B53 B54 B58 Cl58 -110.55(18) . . . . ?
B53 B54 B58 B57 39.13(15) . . . . ?
B53 B54 B58 B59 137.74(16) . . . . ?
B53 B54 B58 B62 103.21(17) . . . . ?
B53 B54 B59 Cl59 -147.73(15) . . . . ?
B53 B54 B59 B55 101.26(16) . . . . ?
B53 B54 B59 B58 -35.83(15) . . . . ?
B53 B54 B59 B60 62.3(2) . . . . ?
B53 B54 B59 B62 -1.4(2) . . . . ?
B53 B57 B58 Cl58 106.12(19) . . . . ?
B53 B57 B58 B54 -42.31(16) . . . . ?
B53 B57 B58 B59 -105.92(18) . . . . ?
B53 B57 B58 B62 -142.31(18) . . . . ?
B53 B57 B61 Cl61 -149.03(17) . . . . ?
B53 B57 B61 B52 -42.03(17) . . . . ?
B53 B57 B61 B56 0.1(2) . . . . ?
B53 B57 B61 B60 63.3(2) . . . . ?
B53 B57 B61 B62 99.97(18) . . . . ?
B53 B57 B62 Cl62 144.54(16) . . . . ?
B53 B57 B62 B58 33.83(16) . . . . ?
B53 B57 B62 B59 -3.2(2) . . . . ?
B53 B57 B62 B60 -67.8(2) . . . . ?
B53 B57 B62 B61 -105.33(18) . . . . ?
B53 B58 B59 Cl59 148.68(16) . . . . ?
B53 B58 B59 B54 41.90(16) . . . . ?
B53 B58 B59 B55 0.0(2) . . . . ?
B53 B58 B59 B60 -63.4(2) . . . . ?
B53 B58 B59 B62 -99.84(18) . . . . ?
B53 B58 B62 Cl62 -144.08(16) . . . . ?
B53 B58 B62 B57 -33.84(16) . . . . ?
B53 B58 B62 B59 105.43(19) . . . . ?
B53 B58 B62 B60 68.1(2) . . . . ?
B53 B58 B62 B61 3.4(2) . . . . ?
B54 B53 B57 Cl57 148.42(15) . . . . ?
B54 B53 B57 B52 -101.09(17) . . . . ?
B54 B53 B57 B58 36.29(15) . . . . ?
B54 B53 B57 B61 -62.1(2) . . . . ?
B54 B53 B57 B62 2.2(2) . . . . ?
B54 B53 B58 Cl58 110.63(17) . . . . ?
B54 B53 B58 B57 -137.16(16) . . . . ?
B54 B53 B58 B59 -38.82(15) . . . . ?
B54 B53 B58 B62 -103.22(17) . . . . ?
B54 B55 B59 Cl59 -110.83(18) . . . . ?
B54 B55 B59 B58 38.88(15) . . . . ?
B54 B55 B59 B60 137.35(17) . . . . ?
B54 B55 B59 B62 102.81(17) . . . . ?
B54 B55 B60 Cl60 -147.47(16) . . . . ?
B54 B55 B60 B56 101.51(17) . . . . ?
B54 B55 B60 B59 -36.38(15) . . . . ?
B54 B55 B60 B61 62.6(2) . . . . ?
B54 B55 B60 B62 -1.5(2) . . . . ?
B54 B58 B59 Cl59 106.78(19) . . . . ?
B54 B58 B59 B55 -41.90(16) . . . . ?
B54 B58 B59 B60 -105.26(18) . . . . ?
B54 B58 B59 B62 -141.74(17) . . . . ?
B54 B58 B62 Cl62 144.88(16) . . . . ?
B54 B58 B62 B57 -104.88(18) . . . . ?
B54 B58 B62 B59 34.39(16) . . . . ?
B54 B58 B62 B60 -2.9(2) . . . . ?
B54 B58 B62 B61 -67.7(2) . . . . ?
B54 B59 B60 Cl60 149.53(16) . . . . ?
B54 B59 B60 B55 41.78(17) . . . . ?
B54 B59 B60 B56 0.3(2) . . . . ?
B54 B59 B60 B61 -63.3(2) . . . . ?
B54 B59 B60 B62 -99.66(18) . . . . ?
B54 B59 B62 Cl62 -144.78(16) . . . . ?
B54 B59 B62 B57 2.9(2) . . . . ?
B54 B59 B62 B58 -34.17(16) . . . . ?
B54 B59 B62 B60 104.72(18) . . . . ?
B54 B59 B62 B61 67.7(2) . . . . ?
B55 B54 B58 Cl58 148.13(15) . . . . ?
B55 B54 B58 B53 -101.32(16) . . . . ?
B55 B54 B58 B57 -62.2(2) . . . . ?
B55 B54 B58 B59 36.41(15) . . . . ?
B55 B54 B58 B62 1.9(2) . . . . ?
B55 B54 B59 Cl59 111.01(19) . . . . ?
B55 B54 B59 B58 -137.09(16) . . . . ?
B55 B54 B59 B60 -38.92(16) . . . . ?
B55 B54 B59 B62 -102.70(18) . . . . ?
B55 B56 B60 Cl60 -111.55(18) . . . . ?
B55 B56 B60 B59 38.51(16) . . . . ?
B55 B56 B60 B61 137.43(16) . . . . ?
B55 B56 B60 B62 103.06(17) . . . . ?
B55 B56 B61 Cl61 -147.93(15) . . . . ?
B55 B56 B61 B52 101.05(16) . . . . ?
B55 B56 B61 B57 62.1(2) . . . . ?
B55 B56 B61 B60 -36.20(14) . . . . ?
B55 B56 B61 B62 -1.9(2) . . . . ?
B55 B59 B60 Cl60 107.75(19) . . . . ?
B55 B59 B60 B56 -41.50(17) . . . . ?
B55 B59 B60 B61 -105.13(19) . . . . ?
B55 B59 B60 B62 -141.44(17) . . . . ?
B55 B59 B62 Cl62 145.02(16) . . . . ?
B55 B59 B62 B57 -67.3(2) . . . . ?
B55 B59 B62 B58 -104.36(18) . . . . ?
B55 B59 B62 B60 34.53(16) . . . . ?
B55 B59 B62 B61 -2.5(2) . . . . ?
B55 B60 B61 Cl61 149.15(17) . . . . ?
B55 B60 B61 B52 -0.2(2) . . . . ?
B55 B60 B61 B56 41.87(17) . . . . ?
B55 B60 B61 B57 -63.3(2) . . . . ?
B55 B60 B61 B62 -99.97(18) . . . . ?
B55 B60 B62 Cl62 -145.07(16) . . . . ?
B55 B60 B62 B57 67.3(2) . . . . ?
B55 B60 B62 B58 2.7(2) . . . . ?
B55 B60 B62 B59 -34.56(16) . . . . ?
B55 B60 B62 B61 104.85(18) . . . . ?
B56 B52 B57 Cl57 -147.38(14) . . . . ?
B56 B52 B57 B53 101.32(16) . . . . ?
B56 B52 B57 B58 62.42(19) . . . . ?
B56 B52 B57 B61 -36.28(14) . . . . ?
B56 B52 B57 B62 -2.0(2) . . . . ?
B56 B52 B61 Cl61 -111.35(19) . . . . ?
B56 B52 B61 B57 137.10(16) . . . . ?
B56 B52 B61 B60 38.97(16) . . . . ?
B56 B52 B61 B62 102.91(18) . . . . ?
B56 B55 B59 Cl59 147.64(15) . . . . ?
B56 B55 B59 B54 -101.53(16) . . . . ?
B56 B55 B59 B58 -62.65(19) . . . . ?
B56 B55 B59 B60 35.82(15) . . . . ?
B56 B55 B59 B62 1.3(2) . . . . ?
B56 B55 B60 Cl60 111.01(19) . . . . ?
B56 B55 B60 B59 -137.89(17) . . . . ?
B56 B55 B60 B61 -38.88(16) . . . . ?
B56 B55 B60 B62 -103.04(18) . . . . ?
B56 B60 B61 Cl61 107.28(19) . . . . ?
B56 B60 B61 B52 -42.05(17) . . . . ?
B56 B60 B61 B57 -105.16(18) . . . . ?
B56 B60 B61 B62 -141.84(17) . . . . ?
B56 B60 B62 Cl62 144.32(16) . . . . ?
B56 B60 B62 B57 -3.3(2) . . . . ?
B56 B60 B62 B58 -67.9(2) . . . . ?
B56 B60 B62 B59 -105.16(18) . . . . ?
B56 B60 B62 B61 34.24(15) . . . . ?
B56 B61 B62 Cl62 -144.92(16) . . . . ?
B56 B61 B62 B57 104.59(18) . . . . ?
B56 B61 B62 B58 67.4(2) . . . . ?
B56 B61 B62 B59 2.8(2) . . . . ?
B56 B61 B62 B60 -34.16(16) . . . . ?
B57 B52 B61 Cl61 111.55(19) . . . . ?
B57 B52 B61 B56 -137.10(16) . . . . ?
B57 B52 B61 B60 -98.13(18) . . . . ?
B57 B52 B61 B62 -34.18(16) . . . . ?
B57 B53 B58 Cl58 -112.21(18) . . . . ?
B57 B53 B58 B54 137.16(16) . . . . ?
B57 B53 B58 B59 98.33(18) . . . . ?
B57 B53 B58 B62 33.94(16) . . . . ?
B57 B58 B59 Cl59 -147.78(16) . . . . ?
B57 B58 B59 B54 105.44(18) . . . . ?
B57 B58 B59 B55 63.5(2) . . . . ?
B57 B58 B59 B60 0.2(2) . . . . ?
B57 B58 B59 B62 -36.29(16) . . . . ?
B57 B58 B62 Cl62 -110.24(19) . . . . ?
B57 B58 B62 B59 139.27(18) . . . . ?
B57 B58 B62 B60 101.98(18) . . . . ?
B57 B58 B62 B61 37.20(16) . . . . ?
B57 B61 B62 Cl62 110.49(19) . . . . ?
B57 B61 B62 B58 -37.15(15) . . . . ?
B57 B61 B62 B59 -101.79(17) . . . . ?
B57 B61 B62 B60 -138.75(17) . . . . ?
B58 B53 B57 Cl57 112.12(18) . . . . ?
B58 B53 B57 B52 -137.38(17) . . . . ?
B58 B53 B57 B61 -98.37(18) . . . . ?
B58 B53 B57 B62 -34.09(16) . . . . ?
B58 B54 B59 Cl59 -111.90(19) . . . . ?
B58 B54 B59 B55 137.09(16) . . . . ?
B58 B54 B59 B60 98.17(18) . . . . ?
B58 B54 B59 B62 34.39(15) . . . . ?
B58 B57 B61 Cl61 147.52(17) . . . . ?
B58 B57 B61 B52 -105.48(18) . . . . ?
B58 B57 B61 B56 -63.4(2) . . . . ?
B58 B57 B61 B60 -0.1(2) . . . . ?
B58 B57 B61 B62 36.52(16) . . . . ?
B58 B57 B62 Cl62 110.71(19) . . . . ?
B58 B57 B62 B59 -37.03(16) . . . . ?
B58 B57 B62 B60 -101.59(18) . . . . ?
B58 B57 B62 B61 -139.17(17) . . . . ?
B58 B59 B60 Cl60 -147.37(16) . . . . ?
B58 B59 B60 B55 104.88(18) . . . . ?
B58 B59 B60 B56 63.4(2) . . . . ?
B58 B59 B60 B61 -0.3(2) . . . . ?
B58 B59 B60 B62 -36.56(16) . . . . ?
B58 B59 B62 Cl62 -110.62(19) . . . . ?
B58 B59 B62 B57 37.04(16) . . . . ?
B58 B59 B62 B60 138.89(18) . . . . ?
B58 B59 B62 B61 101.83(18) . . . . ?
B59 B54 B58 Cl58 111.72(18) . . . . ?
B59 B54 B58 B53 -137.74(16) . . . . ?
B59 B54 B58 B57 -98.60(18) . . . . ?
B59 B54 B58 B62 -34.53(16) . . . . ?
B59 B55 B60 Cl60 -111.10(19) . . . . ?
B59 B55 B60 B56 137.89(17) . . . . ?
B59 B55 B60 B61 99.01(18) . . . . ?
B59 B55 B60 B62 34.85(16) . . . . ?
B59 B58 B62 Cl62 110.49(19) . . . . ?
B59 B58 B62 B57 -139.27(18) . . . . ?
B59 B58 B62 B60 -37.29(16) . . . . ?
B59 B58 B62 B61 -102.07(18) . . . . ?
B59 B60 B61 Cl61 -147.33(16) . . . . ?
B59 B60 B61 B52 63.3(2) . . . . ?
B59 B60 B61 B56 105.38(18) . . . . ?
B59 B60 B61 B57 0.2(2) . . . . ?
B59 B60 B61 B62 -36.45(16) . . . . ?
B59 B60 B62 Cl62 -110.52(19) . . . . ?
B59 B60 B62 B57 101.86(17) . . . . ?
B59 B60 B62 B58 37.30(16) . . . . ?
B59 B60 B62 B61 139.40(17) . . . . ?
B60 B55 B59 Cl59 111.82(18) . . . . ?
B60 B55 B59 B54 -137.35(17) . . . . ?
B60 B55 B59 B58 -98.47(18) . . . . ?
B60 B55 B59 B62 -34.55(15) . . . . ?
B60 B56 B61 Cl61 -111.74(19) . . . . ?
B60 B56 B61 B52 137.24(16) . . . . ?
B60 B56 B61 B57 98.28(18) . . . . ?
B60 B56 B61 B62 34.28(15) . . . . ?
B60 B59 B62 Cl62 110.50(18) . . . . ?
B60 B59 B62 B57 -101.85(18) . . . . ?
B60 B59 B62 B58 -138.89(18) . . . . ?
B60 B59 B62 B61 -37.05(16) . . . . ?
B60 B61 B62 Cl62 -110.76(18) . . . . ?
B60 B61 B62 B57 138.75(17) . . . . ?
B60 B61 B62 B58 101.60(18) . . . . ?
B60 B61 B62 B59 36.96(15) . . . . ?
B61 B52 B57 Cl57 -111.10(17) . . . . ?
B61 B52 B57 B53 137.60(17) . . . . ?
B61 B52 B57 B58 98.70(18) . . . . ?
B61 B52 B57 B62 34.27(15) . . . . ?
B61 B56 B60 Cl60 111.01(18) . . . . ?
B61 B56 B60 B55 -137.43(16) . . . . ?
B61 B56 B60 B59 -98.92(18) . . . . ?
B61 B56 B60 B62 -34.37(15) . . . . ?
B61 B57 B58 Cl58 -148.00(16) . . . . ?
B61 B57 B58 B53 105.88(18) . . . . ?
B61 B57 B58 B54 63.6(2) . . . . ?
B61 B57 B58 B59 0.0(2) . . . . ?
B61 B57 B58 B62 -36.43(16) . . . . ?
B61 B57 B62 Cl62 -110.13(18) . . . . ?
B61 B57 B62 B58 139.17(17) . . . . ?
B61 B57 B62 B59 102.14(18) . . . . ?
B61 B57 B62 B60 37.57(15) . . . . ?
B61 B60 B62 Cl62 110.08(18) . . . . ?
B61 B60 B62 B57 -37.55(15) . . . . ?
B61 B60 B62 B58 -102.10(18) . . . . ?
B61 B60 B62 B59 -139.40(17) . . . . ?
B62 B57 B58 Cl58 -111.57(19) . . . . ?
B62 B57 B58 B53 142.31(18) . . . . ?
B62 B57 B58 B54 100.00(18) . . . . ?
B62 B57 B58 B59 36.39(16) . . . . ?
B62 B57 B61 Cl61 111.0(2) . . . . ?
B62 B57 B61 B52 -142.00(17) . . . . ?
B62 B57 B61 B56 -99.88(19) . . . . ?
B62 B57 B61 B60 -36.64(16) . . . . ?
B62 B58 B59 Cl59 -111.48(19) . . . . ?
B62 B58 B59 B54 141.74(17) . . . . ?
B62 B58 B59 B55 99.84(18) . . . . ?
B62 B58 B59 B60 36.48(16) . . . . ?
B62 B59 B60 Cl60 -110.81(19) . . . . ?
B62 B59 B60 B55 141.44(17) . . . . ?
B62 B59 B60 B56 99.94(19) . . . . ?
B62 B59 B60 B61 36.31(16) . . . . ?
B62 B60 B61 Cl61 -110.9(2) . . . . ?
B62 B60 B61 B52 99.79(18) . . . . ?
B62 B60 B61 B56 141.84(17) . . . . ?
B62 B60 B61 B57 36.68(16) . . . . ?

loop_
_exptl_oxdiff_crystal_face_indexfrac_h
_exptl_oxdiff_crystal_face_indexfrac_k
_exptl_oxdiff_crystal_face_indexfrac_l
_exptl_oxdiff_crystal_face_x
_exptl_oxdiff_crystal_face_y
_exptl_oxdiff_crystal_face_z
-5.9997 32.9988 2.0000 -0.1692 0.4042 0.8947
11.9996 10.9999 -4.0000 -0.7542 -0.6796 -0.0899
5.9997 -18.9994 4.9999 -0.4494 -0.0348 -0.8821
-11.9996 -9.9999 5.0000 0.6800 0.7307 0.0697
9.9996 2.0003 -11.9999 -0.0069 -1.0066 0.1338
10.9997 11.9999 -8.9999 -0.3986 -0.8833 0.1857
9.9997 20.9995 -3.0000 -0.8164 -0.5301 0.1721
3.0000 34.9990 -5.0000 -0.4062 -0.3136 0.8586
2.0001 35.9988 1.9999 -0.7705 0.0757 0.6262
4.9998 -14.9996 6.9998 -0.5562 0.1124 -0.8366
-2.9997 35.9988 1.0000 -0.3613 0.2347 0.8777
-1.9998 19.9992 10.9998 -0.8040 0.6605 0.0593
1.0000 -6.0000 10.9998 -0.6445 0.4919 -0.6400
6.9997 -8.9994 -11.9998 0.3587 -0.8999 0.0166
11.9996 7.0001 -7.9999 -0.4575 -0.8840 -0.0089
-9.9997 -17.9997 8.9999 0.4139 0.8316 -0.3599
-7.9996 25.9991 0.0001 0.1898 0.3770 0.9085
-11.9996 4.9996 6.0000 0.4072 0.8052 0.3584
-7.9998 -18.9994 -2.9999 1.0082 0.1535 0.0424
7.9998 18.9994 2.9999 -1.0082 -0.1535 -0.0424
-2.0001 -37.9988 2.0000 0.5589 0.1187 -0.8397
2.0001 37.9988 -2.0000 -0.5589 -0.1187 0.8397
-4.9998 -6.0001 12.9998 -0.3455 0.8409 -0.4736
4.9997 -32.9989 -0.0000 0.1191 -0.2637 -0.9375
4.9999 27.9993 -7.9999 -0.2666 -0.5570 0.7475
-8.9998 -24.9994 6.0000 0.6233 0.6299 -0.4292
